data_4312521
loop_
_publ_author_name
'Magdalena M. Makowska-Grzyska'
'Ewa Szajna'
'Crystal Shipley'
'Atta M. Arif'
'Michael H. Mitchell'
'Jason A. Halfen'
'Lisa M. Berreau'

_publ_section_title
;
 First Row Divalent Transition Metal Complexes of Aryl-Appended
 Tris((pyridyl)methyl)amine Ligands: Syntheses, Structures,
 Electrochemistry, and Hydroxamate Binding Properties
;
_journal_name_full 'Inorganic Chemistry'
_journal_page_first 7472
_journal_page_last 7488
_journal_paper_doi 10.1021/ic034810y
_journal_volume 42
_journal_year 2003
_chemical_formula_sum 'C68.5 H69.75 Cl2 Mn2 N10.75 O12.75'
_chemical_formula_weight 1428.38
_chemical_name_systematic
; 
 ? 
;
_space_group_IT_number 2
_symmetry_cell_setting triclinic
_symmetry_space_group_name_Hall '-P 1'
_symmetry_space_group_name_H-M 'P -1'
_atom_sites_solution_hydrogens geom
_atom_sites_solution_primary direct
_atom_sites_solution_secondary difmap
_audit_creation_method SHELXL-97
_cell_angle_alpha 77.4760(14)
_cell_angle_beta 87.0389(12)
_cell_angle_gamma 73.3676(13)
_cell_formula_units_Z 4
_cell_length_a 12.3182(3)
_cell_length_b 19.6718(3)
_cell_length_c 28.9826(7)
_cell_measurement_reflns_used 13865
_cell_measurement_temperature 150(1)
_cell_measurement_theta_max 27.485
_cell_measurement_theta_min 1.018
_cell_volume 6568.7(3)
_computing_cell_refinement DENZO-SMN
_computing_data_collection 'Nonius COLLECT'
_computing_data_reduction DENZO-SMN
_computing_molecular_graphics 'WinGX, Ortep3'
_computing_structure_refinement 'SHELXL-97 (Sheldrick, 1997)'
_computing_structure_solution 'SHELXS-97 (Sheldrick, 1990)'
_diffrn_ambient_temperature 150(1)
_diffrn_measured_fraction_theta_full 0.942
_diffrn_measured_fraction_theta_max 0.942
_diffrn_measurement_device_type 'Nonius KappaCCD Diffractometer'
_diffrn_measurement_method 'Phi plus Omega scan'
_diffrn_radiation_monochromator graphite
_diffrn_radiation_source 'fine-focus sealed tube'
_diffrn_radiation_type MoK\a
_diffrn_radiation_wavelength 0.71073
_diffrn_reflns_av_R_equivalents 0.0458
_diffrn_reflns_av_sigmaI/netI 0.1265
_diffrn_reflns_limit_h_max 15
_diffrn_reflns_limit_h_min -15
_diffrn_reflns_limit_k_max 25
_diffrn_reflns_limit_k_min -25
_diffrn_reflns_limit_l_max 34
_diffrn_reflns_limit_l_min -37
_diffrn_reflns_number 39816
_diffrn_reflns_theta_full 27.50
_diffrn_reflns_theta_max 27.50
_diffrn_reflns_theta_min 2.21
_exptl_absorpt_coefficient_mu 0.539
_exptl_absorpt_correction_T_max 0.9481
_exptl_absorpt_correction_T_min 0.8860
_exptl_absorpt_correction_type multi-scan
_exptl_absorpt_process_details 'DENZO-SMN (Otwinowski & Minor, 1997)'
_exptl_crystal_colour colorless
_exptl_crystal_density_diffrn 1.444
_exptl_crystal_density_method 'not measured'
_exptl_crystal_description prism
_exptl_crystal_F_000 2968
_exptl_crystal_size_max 0.23
_exptl_crystal_size_mid 0.20
_exptl_crystal_size_min 0.10
_refine_diff_density_max 1.226
_refine_diff_density_min -1.277
_refine_diff_density_rms 0.098
_refine_ls_extinction_method none
_refine_ls_goodness_of_fit_ref 1.020
_refine_ls_hydrogen_treatment mixed
_refine_ls_matrix_type fullcycle
_refine_ls_number_parameters 1781
_refine_ls_number_reflns 28390
_refine_ls_number_restraints 20
_refine_ls_restrained_S_all 1.021
_refine_ls_R_factor_all 0.1685
_refine_ls_R_factor_gt 0.0799
_refine_ls_shift/su_max 0.004
_refine_ls_shift/su_mean 0.000
_refine_ls_structure_factor_coef Fsqd
_refine_ls_weighting_details 'calc w=1/[\s^2^(Fo^2^)+(0.0842P)^2^+11.8423P] where P=(Fo^2^+2Fc^2^)/3'
_refine_ls_weighting_scheme calc
_refine_ls_wR_factor_gt 0.1713
_refine_ls_wR_factor_ref 0.2233
_reflns_number_gt 15120
_reflns_number_total 28390
_reflns_threshold_expression >2sigma(I)
_cod_data_source_file ic034810ysi20030712_122956_08.cif
_cod_data_source_block usu086(8((CH3CN)1.5(Et2O)1.5)
_cod_depositor_comments
;
The following automatic conversions were performed:

'_exptl_absorpt_correction_type' value 'Multi-scan' changed to
'multi-scan' according to the built-in table from CIF Core dictionary
named 'cif_core.dic' version 2.4.1 from 2010-06-29.

Automatic conversion script
Id: cif_fix_values 1646 2011-03-28 12:23:43Z adriana 
;
_cod_original_cell_volume 6568.7(2)
_cod_original_formula_sum 'C68.50 H69.75 Cl2 Mn2 N10.75 O12.75'
_cod_database_code 4312521

loop_
_symmetry_equiv_pos_as_xyz
'x, y, z'
'-x, -y, -z'

loop_
_atom_site_label
_atom_site_type_symbol
_atom_site_fract_x
_atom_site_fract_y
_atom_site_fract_z
_atom_site_U_iso_or_equiv
_atom_site_adp_type
_atom_site_occupancy
_atom_site_symmetry_multiplicity
_atom_site_calc_flag
_atom_site_refinement_flags
_atom_site_disorder_assembly
_atom_site_disorder_group
Mn1 Mn 0.09567(6) 0.78874(4) 0.05871(3) 0.02890(19) Uani 1 1 d . . .
Mn2 Mn 0.16025(6) 0.65129(4) -0.00120(3) 0.02768(19) Uani 1 1 d . . .
O1 O 0.2739(3) 0.76168(18) 0.07237(13) 0.0342(8) Uani 1 1 d . . .
O2 O 0.1852(3) 0.75546(17) -0.00669(13) 0.0321(8) Uani 1 1 d . . .
O3 O 0.2831(3) 0.58806(18) 0.05263(13) 0.0337(8) Uani 1 1 d . . .
O4 O 0.0868(3) 0.67957(16) 0.06728(12) 0.0305(8) Uani 1 1 d . . .
N1 N 0.0832(3) 0.8600(2) 0.11346(15) 0.0316(10) Uani 1 1 d . . .
N2 N -0.0905(3) 0.8076(2) 0.09130(16) 0.0345(11) Uani 1 1 d . . .
N3 N -0.0277(4) 0.8675(2) 0.00245(16) 0.0342(10) Uani 1 1 d . . .
N4 N 0.0537(4) 0.7111(2) 0.18128(16) 0.0375(11) Uani 1 1 d . . .
N5 N 0.2978(3) 0.7521(2) -0.00333(16) 0.0313(10) Uani 1 1 d . . .
H5 H 0.3428 0.7469 -0.0277 0.038 Uiso 1 1 calc R . .
N6 N 0.2608(3) 0.5694(2) -0.04447(16) 0.0313(10) Uani 1 1 d . . .
N7 N 0.1015(3) 0.6971(2) -0.08240(15) 0.0286(9) Uani 1 1 d . . .
N8 N -0.0222(3) 0.6476(2) -0.00848(15) 0.0311(10) Uani 1 1 d . . .
N9 N 0.0475(3) 0.8217(2) -0.17190(16) 0.0320(10) Uani 1 1 d . . .
N10 N 0.1549(3) 0.6324(2) 0.10412(15) 0.0293(9) Uani 1 1 d . . .
H10N H 0.1335 0.6320 0.1336 0.035 Uiso 1 1 calc R . .
C1 C 0.1730(4) 0.8691(3) 0.13282(19) 0.0331(12) Uani 1 1 d . . .
H1 H 0.2457 0.8518 0.1200 0.040 Uiso 1 1 calc R . .
C2 C 0.1644(5) 0.9026(3) 0.17090(19) 0.0367(13) Uani 1 1 d . . .
H2 H 0.2299 0.9085 0.1836 0.044 Uiso 1 1 calc R . .
C3 C 0.0594(5) 0.9271(3) 0.1900(2) 0.0425(14) Uani 1 1 d . . .
H3 H 0.0513 0.9496 0.2163 0.051 Uiso 1 1 calc R . .
C4 C -0.0344(5) 0.9183(3) 0.1700(2) 0.0392(13) Uani 1 1 d . . .
H4 H -0.1077 0.9346 0.1827 0.047 Uiso 1 1 calc R . .
C5 C -0.0200(4) 0.8855(3) 0.13145(19) 0.0322(12) Uani 1 1 d . . .
C6 C -0.1185(4) 0.8782(3) 0.1062(2) 0.0384(14) Uani 1 1 d . . .
H6A H -0.1847 0.8822 0.1274 0.046 Uiso 1 1 calc R . .
H6B H -0.1393 0.9182 0.0780 0.046 Uiso 1 1 calc R . .
C7 C -0.1624(4) 0.8135(3) 0.0505(2) 0.0418(14) Uani 1 1 d . . .
H7A H -0.2428 0.8339 0.0582 0.050 Uiso 1 1 calc R . .
H7B H -0.1533 0.7644 0.0448 0.050 Uiso 1 1 calc R . .
C8 C -0.1333(4) 0.8609(3) 0.0061(2) 0.0393(14) Uani 1 1 d . . .
C9 C -0.2133(5) 0.8935(3) -0.0305(2) 0.0449(15) Uani 1 1 d . . .
H9 H -0.2883 0.8891 -0.0269 0.054 Uiso 1 1 calc R . .
C10 C -0.1814(5) 0.9319(3) -0.0716(2) 0.0472(16) Uani 1 1 d . . .
H10 H -0.2335 0.9534 -0.0973 0.057 Uiso 1 1 calc R . .
C11 C -0.0733(5) 0.9393(3) -0.0755(2) 0.0413(14) Uani 1 1 d . . .
H11 H -0.0504 0.9657 -0.1039 0.050 Uiso 1 1 calc R . .
C12 C 0.0021(5) 0.9081(3) -0.0377(2) 0.0361(13) Uani 1 1 d . . .
C13 C 0.1159(5) 0.9203(3) -0.0387(2) 0.0364(13) Uani 1 1 d . . .
C14 C 0.1819(5) 0.9230(3) -0.0793(2) 0.0424(14) Uani 1 1 d . . .
H14 H 0.1548 0.9170 -0.1078 0.051 Uiso 1 1 calc R . .
C15 C 0.2873(5) 0.9344(3) -0.0776(2) 0.0502(16) Uani 1 1 d . . .
H15 H 0.3310 0.9372 -0.1056 0.060 Uiso 1 1 calc R . .
C16 C 0.3308(5) 0.9419(3) -0.0369(2) 0.0425(14) Uani 1 1 d . . .
H16 H 0.4041 0.9486 -0.0365 0.051 Uiso 1 1 calc R . .
C17 C 0.2657(5) 0.9394(3) 0.0035(2) 0.0421(14) Uani 1 1 d . . .
H17 H 0.2944 0.9446 0.0319 0.051 Uiso 1 1 calc R . .
C18 C 0.1587(4) 0.9294(2) 0.00264(19) 0.0331(12) Uani 1 1 d . . .
H18 H 0.1142 0.9288 0.0304 0.040 Uiso 1 1 calc R . .
C19 C -0.1128(4) 0.7494(3) 0.1300(2) 0.0396(14) Uani 1 1 d . . .
H19A H -0.0846 0.7024 0.1200 0.047 Uiso 1 1 calc R . .
H19B H -0.1957 0.7591 0.1341 0.047 Uiso 1 1 calc R . .
C20 C -0.0594(5) 0.7424(3) 0.1766(2) 0.0400(14) Uani 1 1 d . . .
C21 C -0.1244(5) 0.7663(3) 0.2131(2) 0.0531(17) Uani 1 1 d . . .
H21 H -0.2036 0.7888 0.2088 0.064 Uiso 1 1 calc R . .
C22 C -0.0727(6) 0.7571(3) 0.2562(2) 0.0582(18) Uani 1 1 d . . .
H22 H -0.1167 0.7723 0.2819 0.070 Uiso 1 1 calc R . .
C23 C 0.0424(6) 0.7258(3) 0.2619(2) 0.0519(16) Uani 1 1 d . . .
H23 H 0.0791 0.7194 0.2912 0.062 Uiso 1 1 calc R . .
C24 C 0.1039(5) 0.7036(3) 0.2228(2) 0.0403(14) Uani 1 1 d . . .
C25 C 0.2294(5) 0.6736(3) 0.2257(2) 0.0376(13) Uani 1 1 d . . .
C26 C 0.2845(6) 0.6308(3) 0.2676(2) 0.0507(16) Uani 1 1 d . . .
H26 H 0.2412 0.6196 0.2948 0.061 Uiso 1 1 calc R . .
C27 C 0.3999(6) 0.6048(3) 0.2698(3) 0.0590(18) Uani 1 1 d . . .
H27 H 0.4359 0.5762 0.2986 0.071 Uiso 1 1 calc R . .
C28 C 0.4645(6) 0.6196(3) 0.2309(3) 0.0560(18) Uani 1 1 d . . .
H28 H 0.5447 0.6006 0.2326 0.067 Uiso 1 1 calc R . .
C29 C 0.4111(5) 0.6632(3) 0.1886(2) 0.0471(15) Uani 1 1 d . . .
H29 H 0.4553 0.6750 0.1618 0.057 Uiso 1 1 calc R . .
C30 C 0.2941(5) 0.6889(3) 0.1860(2) 0.0403(14) Uani 1 1 d . . .
H30 H 0.2578 0.7170 0.1571 0.044(16) Uiso 1 1 calc R . .
C31 C 0.3370(4) 0.7567(3) 0.0368(2) 0.0343(13) Uani 1 1 d . . .
C32 C 0.4585(4) 0.7550(3) 0.0388(2) 0.0458(15) Uani 1 1 d . . .
H32A H 0.4643 0.7970 0.0506 0.069 Uiso 1 1 calc R . .
H32B H 0.4908 0.7567 0.0071 0.069 Uiso 1 1 calc R . .
H32C H 0.5003 0.7102 0.0602 0.069 Uiso 1 1 calc R . .
C33 C 0.3576(4) 0.5170(3) -0.0294(2) 0.0339(12) Uani 1 1 d . . .
H33 H 0.3852 0.5119 0.0016 0.041 Uiso 1 1 calc R . .
C34 C 0.4176(4) 0.4707(3) -0.0572(2) 0.0357(13) Uani 1 1 d . . .
H34 H 0.4849 0.4340 -0.0454 0.043 Uiso 1 1 calc R . .
C35 C 0.3791(4) 0.4782(3) -0.1021(2) 0.0378(13) Uani 1 1 d . . .
H35 H 0.4192 0.4468 -0.1218 0.045 Uiso 1 1 calc R . .
C36 C 0.2810(4) 0.5320(3) -0.1181(2) 0.0363(13) Uani 1 1 d . . .
H36 H 0.2535 0.5384 -0.1493 0.045(17) Uiso 1 1 calc R . .
C37 C 0.2230(4) 0.5766(2) -0.08839(18) 0.0282(11) Uani 1 1 d . . .
C38 C 0.1120(4) 0.6329(2) -0.1028(2) 0.0317(12) Uani 1 1 d . . .
H38A H 0.1070 0.6476 -0.1377 0.08(2) Uiso 1 1 calc R . .
H38B H 0.0488 0.6118 -0.0917 0.050(17) Uiso 1 1 calc R . .
C39 C -0.0187(4) 0.7387(3) -0.0809(2) 0.0337(12) Uani 1 1 d . . .
H39A H -0.0545 0.7471 -0.1122 0.040 Uiso 1 1 calc R . .
H39B H -0.0237 0.7865 -0.0739 0.040 Uiso 1 1 calc R . .
C40 C -0.0820(4) 0.6986(3) -0.0437(2) 0.0347(13) Uani 1 1 d . . .
C41 C -0.2001(4) 0.7169(3) -0.0467(2) 0.0415(14) Uani 1 1 d . . .
H41 H -0.2405 0.7530 -0.0720 0.050 Uiso 1 1 calc R . .
C42 C -0.2560(4) 0.6812(3) -0.0120(2) 0.0475(16) Uani 1 1 d . . .
H42 H -0.3364 0.6929 -0.0130 0.057 Uiso 1 1 calc R . .
C43 C -0.1956(4) 0.6283(3) 0.0243(2) 0.0414(14) Uani 1 1 d . . .
H43 H -0.2338 0.6038 0.0487 0.050 Uiso 1 1 calc R . .
C44 C -0.0778(4) 0.6113(3) 0.02454(19) 0.0320(12) Uani 1 1 d . . .
C45 C -0.0087(4) 0.5516(3) 0.0608(2) 0.0338(12) Uani 1 1 d . . .
C46 C -0.0454(5) 0.5402(3) 0.1074(2) 0.0425(14) Uani 1 1 d . . .
H46 H -0.1147 0.5712 0.1156 0.051 Uiso 1 1 calc R . .
C47 C 0.0181(5) 0.4840(3) 0.1421(2) 0.0466(15) Uani 1 1 d . . .
H47 H -0.0072 0.4770 0.1738 0.056 Uiso 1 1 calc R . .
C48 C 0.1185(5) 0.4388(3) 0.1295(2) 0.0464(15) Uani 1 1 d . . .
H48 H 0.1620 0.4001 0.1528 0.056 Uiso 1 1 calc R . .
C49 C 0.1563(5) 0.4493(3) 0.0833(2) 0.0416(14) Uani 1 1 d . . .
H49 H 0.2257 0.4184 0.0750 0.050 Uiso 1 1 calc R . .
C50 C 0.0916(4) 0.5052(3) 0.0494(2) 0.0358(13) Uani 1 1 d . . .
H50 H 0.1168 0.5119 0.0176 0.043 Uiso 1 1 calc R . .
C51 C 0.1724(4) 0.7425(3) -0.10889(19) 0.0313(12) Uani 1 1 d . . .
H51A H 0.2528 0.7134 -0.1051 0.038 Uiso 1 1 calc R . .
H51B H 0.1635 0.7846 -0.0940 0.038 Uiso 1 1 calc R . .
C52 C 0.1469(4) 0.7705(3) -0.1607(2) 0.0336(12) Uani 1 1 d . . .
C53 C 0.2226(4) 0.7455(3) -0.1947(2) 0.0390(13) Uani 1 1 d . . .
H53 H 0.2934 0.7107 -0.1857 0.047 Uiso 1 1 calc R . .
C54 C 0.1927(5) 0.7721(3) -0.2418(2) 0.0432(14) Uani 1 1 d . . .
H54 H 0.2428 0.7555 -0.2656 0.052 Uiso 1 1 calc R . .
C55 C 0.0897(5) 0.8231(3) -0.2542(2) 0.0427(14) Uani 1 1 d . . .
H55 H 0.0671 0.8411 -0.2864 0.051 Uiso 1 1 calc R . .
C56 C 0.0192(4) 0.8477(3) -0.21811(19) 0.0338(12) Uani 1 1 d . . .
C57 C -0.0939(4) 0.9024(3) -0.2285(2) 0.0339(12) Uani 1 1 d . . .
C58 C -0.1754(5) 0.9083(3) -0.1931(2) 0.0425(14) Uani 1 1 d . . .
H58 H -0.1576 0.8783 -0.1625 0.051 Uiso 1 1 calc R . .
C59 C -0.2819(5) 0.9572(3) -0.2021(2) 0.0468(15) Uani 1 1 d . . .
H59 H -0.3365 0.9605 -0.1777 0.054(18) Uiso 1 1 calc R . .
C60 C -0.3090(5) 1.0012(3) -0.2465(2) 0.0511(17) Uani 1 1 d . . .
H60 H -0.3823 1.0344 -0.2529 0.045(16) Uiso 1 1 calc R . .
C61 C -0.2284(5) 0.9962(3) -0.2813(2) 0.0496(16) Uani 1 1 d . . .
H61 H -0.2462 1.0268 -0.3117 0.060 Uiso 1 1 calc R . .
C62 C -0.1216(5) 0.9473(3) -0.2727(2) 0.0416(14) Uani 1 1 d . . .
H62 H -0.0672 0.9446 -0.2972 0.050 Uiso 1 1 calc R . .
C63 C 0.2512(4) 0.5886(2) 0.09465(19) 0.0279(11) Uani 1 1 d . . .
C64 C 0.3214(4) 0.5378(3) 0.1356(2) 0.0369(13) Uani 1 1 d . . .
H64A H 0.3422 0.4882 0.1303 0.055 Uiso 1 1 calc R . .
H64B H 0.2775 0.5400 0.1647 0.055 Uiso 1 1 calc R . .
H64C H 0.3902 0.5522 0.1386 0.055 Uiso 1 1 calc R . .
Mn3 Mn 0.30905(6) 0.34200(4) 0.50916(3) 0.02573(18) Uani 1 1 d . . .
Mn4 Mn 0.39968(6) 0.20728(4) 0.44865(3) 0.02483(18) Uani 1 1 d . . .
O1A O 0.3698(3) 0.41224(17) 0.45276(12) 0.0308(8) Uani 1 1 d . . .
O2A O 0.2774(3) 0.31089(15) 0.44251(12) 0.0253(7) Uani 1 1 d . . .
O3A O 0.5440(3) 0.24793(17) 0.43014(12) 0.0299(8) Uani 1 1 d . . .
O4A O 0.4421(3) 0.24426(16) 0.51256(12) 0.0266(7) Uani 1 1 d . . .
N1A N 0.3218(3) 0.4247(2) 0.55175(15) 0.0298(10) Uani 1 1 d . . .
N2A N 0.2915(3) 0.29243(19) 0.59242(15) 0.0266(9) Uani 1 1 d . . .
N3A N 0.1288(3) 0.3317(2) 0.52336(14) 0.0264(9) Uani 1 1 d . . .
N4A N 0.3681(3) 0.1644(2) 0.68080(16) 0.0321(10) Uani 1 1 d . . .
N5A N 0.2992(3) 0.36074(19) 0.40417(15) 0.0263(9) Uani 1 1 d . . .
H5A H 0.2818 0.3595 0.3754 0.032 Uiso 1 1 calc R . .
N6A N 0.4699(3) 0.1396(2) 0.39351(15) 0.0274(9) Uani 1 1 d . . .
N7A N 0.2430(3) 0.1797(2) 0.41904(14) 0.0270(9) Uani 1 1 d . . .
N8A N 0.3515(3) 0.1230(2) 0.50591(15) 0.0287(10) Uani 1 1 d . . .
N9A N 0.2984(3) 0.2812(2) 0.32655(15) 0.0288(9) Uani 1 1 d . . .
N10A N 0.5466(3) 0.2575(2) 0.50536(15) 0.0295(10) Uani 1 1 d . . .
H10B H 0.5810 0.2657 0.5286 0.035 Uiso 1 1 calc R . .
C1A C 0.3671(4) 0.4796(3) 0.5346(2) 0.0339(12) Uani 1 1 d . . .
H1A H 0.3919 0.4859 0.5028 0.041 Uiso 1 1 calc R . .
C2A C 0.3792(4) 0.5277(3) 0.5615(2) 0.0401(14) Uani 1 1 d . . .
H2A H 0.4116 0.5660 0.5485 0.048 Uiso 1 1 calc R . .
C3A C 0.3428(5) 0.5181(3) 0.6075(2) 0.0440(15) Uani 1 1 d . . .
H3A H 0.3495 0.5501 0.6268 0.053 Uiso 1 1 calc R . .
C4A C 0.2964(4) 0.4620(3) 0.6254(2) 0.0376(13) Uani 1 1 d . . .
H4A H 0.2708 0.4549 0.6571 0.045 Uiso 1 1 calc R . .
C5A C 0.2875(4) 0.4160(2) 0.59672(19) 0.0307(12) Uani 1 1 d . . .
C6A C 0.2343(4) 0.3552(2) 0.6130(2) 0.0317(12) Uani 1 1 d . . .
H6A1 H 0.2390 0.3406 0.6479 0.038 Uiso 1 1 calc R . .
H6A2 H 0.1532 0.3723 0.6037 0.038 Uiso 1 1 calc R . .
C7A C 0.2193(4) 0.2442(3) 0.59377(19) 0.0314(12) Uani 1 1 d . . .
H7A1 H 0.1911 0.2323 0.6263 0.038 Uiso 1 1 calc R . .
H7A2 H 0.2649 0.1982 0.5854 0.038 Uiso 1 1 calc R . .
C8A C 0.1200(4) 0.2784(3) 0.56008(18) 0.0287(11) Uani 1 1 d . . .
C9A C 0.0262(4) 0.2518(3) 0.5670(2) 0.0349(13) Uani 1 1 d . . .
H9A H 0.0226 0.2141 0.5932 0.042 Uiso 1 1 calc R . .
C10A C -0.0621(4) 0.2819(3) 0.5342(2) 0.0372(13) Uani 1 1 d . . .
H10A H -0.1264 0.2638 0.5375 0.045 Uiso 1 1 calc R . .
C11A C -0.0568(4) 0.3380(3) 0.49709(19) 0.0326(12) Uani 1 1 d . . .
H11A H -0.1177 0.3595 0.4750 0.039 Uiso 1 1 calc R . .
C12A C 0.0400(4) 0.3628(3) 0.49243(19) 0.0314(12) Uani 1 1 d . . .
C13A C 0.0482(4) 0.4247(2) 0.45465(19) 0.0292(11) Uani 1 1 d . . .
C14A C -0.0002(4) 0.4347(3) 0.40988(19) 0.0339(12) Uani 1 1 d . . .
H14A H -0.0375 0.4014 0.4040 0.041 Uiso 1 1 calc R . .
C15A C 0.0066(4) 0.4932(3) 0.3744(2) 0.0415(14) Uani 1 1 d . . .
H15A H -0.0262 0.4997 0.3443 0.050 Uiso 1 1 calc R . .
C16A C 0.0607(4) 0.5424(3) 0.3824(2) 0.0425(14) Uani 1 1 d . . .
H16A H 0.0659 0.5819 0.3577 0.051 Uiso 1 1 calc R . .
C17A C 0.1074(4) 0.5337(3) 0.4265(2) 0.0367(13) Uani 1 1 d . . .
H17A H 0.1438 0.5676 0.4323 0.044 Uiso 1 1 calc R . .
C18A C 0.1006(4) 0.4753(3) 0.4623(2) 0.0324(12) Uani 1 1 d . . .
H18A H 0.1324 0.4698 0.4925 0.039 Uiso 1 1 calc R . .
C19A C 0.4055(4) 0.2543(3) 0.61439(18) 0.0298(11) Uani 1 1 d . . .
H19C H 0.4516 0.2890 0.6086 0.036 Uiso 1 1 calc R . .
H19D H 0.4424 0.2146 0.5979 0.036 Uiso 1 1 calc R . .
C20A C 0.4086(4) 0.2223(3) 0.66696(19) 0.0316(12) Uani 1 1 d . . .
C21A C 0.4549(4) 0.2508(3) 0.6986(2) 0.0354(13) Uani 1 1 d . . .
H21A H 0.4813 0.2924 0.6879 0.042 Uiso 1 1 calc R . .
C22A C 0.4616(5) 0.2174(3) 0.7456(2) 0.0389(13) Uani 1 1 d . . .
H22A H 0.4939 0.2354 0.7678 0.047 Uiso 1 1 calc R . .
C23A C 0.4216(4) 0.1579(3) 0.7606(2) 0.0381(13) Uani 1 1 d . . .
H23A H 0.4264 0.1342 0.7930 0.046 Uiso 1 1 calc R . .
C24A C 0.3737(4) 0.1328(3) 0.7273(2) 0.0338(12) Uani 1 1 d . . .
C25A C 0.3251(4) 0.0702(3) 0.74165(19) 0.0336(12) Uani 1 1 d . . .
C26A C 0.3639(5) 0.0164(3) 0.7817(2) 0.0420(14) Uani 1 1 d . . .
H26A H 0.4208 0.0201 0.8011 0.050 Uiso 1 1 calc R . .
C27A C 0.3205(5) -0.0428(3) 0.7936(2) 0.0492(16) Uani 1 1 d . . .
H27A H 0.3500 -0.0802 0.8203 0.059 Uiso 1 1 calc R . .
C28A C 0.2343(6) -0.0475(3) 0.7666(2) 0.0555(18) Uani 1 1 d . . .
H28A H 0.2035 -0.0876 0.7753 0.067 Uiso 1 1 calc R . .
C29A C 0.1930(5) 0.0063(3) 0.7270(2) 0.0471(16) Uani 1 1 d . . .
H29A H 0.1334 0.0035 0.7086 0.057 Uiso 1 1 calc R . .
C30A C 0.2396(4) 0.0645(3) 0.7144(2) 0.0386(13) Uani 1 1 d . . .
H30A H 0.2126 0.1008 0.6868 0.046 Uiso 1 1 calc R . .
C31A C 0.3459(4) 0.4098(2) 0.41108(18) 0.0282(11) Uani 1 1 d . . .
C32A C 0.3666(4) 0.4636(3) 0.36978(19) 0.0342(12) Uani 1 1 d . . .
H32D H 0.3261 0.5127 0.3738 0.051 Uiso 1 1 calc R . .
H32E H 0.3393 0.4551 0.3410 0.051 Uiso 1 1 calc R . .
H32F H 0.4480 0.4588 0.3672 0.051 Uiso 1 1 calc R . .
C33A C 0.5690(4) 0.1399(2) 0.37096(18) 0.0296(11) Uani 1 1 d . . .
H33A H 0.6215 0.1577 0.3842 0.035 Uiso 1 1 calc R . .
C34A C 0.5969(4) 0.1151(3) 0.32929(19) 0.0344(12) Uani 1 1 d . . .
H34A H 0.6670 0.1159 0.3143 0.041 Uiso 1 1 calc R . .
C35A C 0.5204(4) 0.0894(3) 0.3103(2) 0.0367(13) Uani 1 1 d . . .
H35A H 0.5364 0.0733 0.2814 0.044 Uiso 1 1 calc R . .
C36A C 0.4201(4) 0.0872(2) 0.33354(19) 0.0322(12) Uani 1 1 d . . .
H36A H 0.3678 0.0682 0.3212 0.039 Uiso 1 1 calc R . .
C37A C 0.3965(4) 0.1128(2) 0.37490(18) 0.0266(11) Uani 1 1 d . . .
C38A C 0.2914(4) 0.1104(2) 0.40276(18) 0.0271(11) Uani 1 1 d . . .
H38C H 0.2349 0.1027 0.3829 0.032 Uiso 1 1 calc R . .
H38D H 0.3096 0.0694 0.4304 0.032 Uiso 1 1 calc R . .
C39A C 0.1736(4) 0.1681(3) 0.46148(18) 0.0305(12) Uani 1 1 d . . .
H39C H 0.1182 0.1433 0.4550 0.037 Uiso 1 1 calc R . .
H39D H 0.1304 0.2159 0.4679 0.037 Uiso 1 1 calc R . .
C40A C 0.2423(4) 0.1236(2) 0.50491(19) 0.0308(12) Uani 1 1 d . . .
C41A C 0.1919(4) 0.0874(3) 0.5425(2) 0.0352(13) Uani 1 1 d . . .
H41A H 0.1156 0.0869 0.5401 0.042 Uiso 1 1 calc R . .
C42A C 0.2537(5) 0.0523(3) 0.5834(2) 0.0380(13) Uani 1 1 d . . .
H42A H 0.2196 0.0295 0.6101 0.046 Uiso 1 1 calc R . .
C43A C 0.3671(4) 0.0509(3) 0.58480(19) 0.0336(12) Uani 1 1 d . . .
H43A H 0.4114 0.0266 0.6125 0.040 Uiso 1 1 calc R . .
C44A C 0.4153(4) 0.0852(2) 0.54548(18) 0.0290(11) Uani 1 1 d . . .
C45A C 0.5372(4) 0.0810(2) 0.54403(18) 0.0289(11) Uani 1 1 d . . .
C46A C 0.5944(4) 0.0843(2) 0.5837(2) 0.0336(12) Uani 1 1 d . . .
H46A H 0.5549 0.0883 0.6124 0.040 Uiso 1 1 calc R . .
C47A C 0.7076(5) 0.0819(3) 0.5812(2) 0.0427(14) Uani 1 1 d . . .
H47A H 0.7450 0.0854 0.6081 0.051 Uiso 1 1 calc R . .
C48A C 0.7670(5) 0.0743(3) 0.5399(2) 0.0420(14) Uani 1 1 d . . .
H48A H 0.8451 0.0723 0.5385 0.050 Uiso 1 1 calc R . .
C49A C 0.7127(4) 0.0697(3) 0.5005(2) 0.0370(13) Uani 1 1 d . . .
H49A H 0.7534 0.0644 0.4721 0.044 Uiso 1 1 calc R . .
C50A C 0.5975(4) 0.0727(2) 0.50266(19) 0.0313(12) Uani 1 1 d . . .
H50A H 0.5604 0.0692 0.4757 0.038 Uiso 1 1 calc R . .
C51A C 0.1663(4) 0.2358(2) 0.38212(18) 0.0282(11) Uani 1 1 d . . .
H51C H 0.1452 0.2828 0.3922 0.034 Uiso 1 1 calc R . .
H51D H 0.0960 0.2217 0.3801 0.034 Uiso 1 1 calc R . .
C52A C 0.2180(4) 0.2456(2) 0.33372(19) 0.0287(11) Uani 1 1 d . . .
C53A C 0.1819(4) 0.2204(3) 0.29794(19) 0.0342(12) Uani 1 1 d . . .
H53A H 0.1237 0.1968 0.3036 0.041 Uiso 1 1 calc R . .
C54A C 0.2310(5) 0.2300(3) 0.2540(2) 0.0401(14) Uani 1 1 d . . .
H54A H 0.2070 0.2131 0.2290 0.048 Uiso 1 1 calc R . .
C55A C 0.3151(5) 0.2642(3) 0.2468(2) 0.0390(13) Uani 1 1 d . . .
H55A H 0.3513 0.2703 0.2171 0.047 Uiso 1 1 calc R . .
C56A C 0.3467(4) 0.2900(2) 0.28387(18) 0.0294(11) Uani 1 1 d . . .
C57A C 0.4365(4) 0.3278(3) 0.2775(2) 0.0332(12) Uani 1 1 d . . .
C58A C 0.5078(4) 0.3207(3) 0.31514(19) 0.0334(12) Uani 1 1 d . . .
H58A H 0.4988 0.2917 0.3451 0.040 Uiso 1 1 calc R . .
C59A C 0.5914(5) 0.3559(3) 0.3090(2) 0.0398(14) Uani 1 1 d . . .
H59A H 0.6411 0.3495 0.3346 0.048 Uiso 1 1 calc R . .
C60A C 0.6041(5) 0.4003(3) 0.2662(2) 0.0451(15) Uani 1 1 d . . .
H60A H 0.6596 0.4260 0.2626 0.054 Uiso 1 1 calc R . .
C61A C 0.5342(5) 0.4063(3) 0.2287(2) 0.0489(15) Uani 1 1 d . . .
H61A H 0.5434 0.4353 0.1987 0.059 Uiso 1 1 calc R . .
C62A C 0.4512(5) 0.3706(3) 0.2344(2) 0.0429(14) Uani 1 1 d . . .
H62A H 0.4036 0.3756 0.2084 0.051 Uiso 1 1 calc R . .
C63A C 0.5944(4) 0.2578(2) 0.4641(2) 0.0293(12) Uani 1 1 d . . .
C64A C 0.7095(4) 0.2692(3) 0.4586(2) 0.0401(14) Uani 1 1 d . . .
H64D H 0.7138 0.3014 0.4280 0.060 Uiso 1 1 calc R . .
H64E H 0.7667 0.2224 0.4601 0.060 Uiso 1 1 calc R . .
H64F H 0.7235 0.2914 0.4840 0.060 Uiso 1 1 calc R . .
Cl1 Cl 0.51081(13) 0.91468(10) 0.10401(6) 0.0583(4) Uani 1 1 d . . .
O5 O 0.4225(5) 0.8896(4) 0.1236(2) 0.125(3) Uani 1 1 d . . .
O6 O 0.6127(4) 0.8832(5) 0.1249(2) 0.152(4) Uani 1 1 d . . .
O7 O 0.5210(5) 0.9184(3) 0.05444(17) 0.0912(18) Uani 1 1 d . . .
O8 O 0.4834(8) 0.9875(4) 0.1132(3) 0.164(4) Uani 1 1 d . . .
Cl2 Cl 0.48672(12) 0.32232(10) 0.09840(6) 0.0579(5) Uani 1 1 d . . .
O9 O 0.5563(4) 0.2555(3) 0.0904(2) 0.0865(18) Uani 1 1 d . . .
O10 O 0.3863(3) 0.3137(3) 0.12342(17) 0.0666(13) Uani 1 1 d . . .
O11 O 0.5458(4) 0.3562(2) 0.12274(18) 0.0663(14) Uani 1 1 d . . .
O12 O 0.4526(5) 0.3704(3) 0.05179(18) 0.0913(18) Uani 1 1 d . . .
Cl1A Cl 0.32864(10) 0.65984(6) 0.40557(5) 0.0341(3) Uani 1 1 d . . .
O5A O 0.3269(3) 0.6140(2) 0.45134(14) 0.0502(11) Uani 1 1 d . . .
O6A O 0.3270(3) 0.73174(18) 0.41147(14) 0.0389(9) Uani 1 1 d . . .
O7A O 0.2309(3) 0.6660(2) 0.37836(14) 0.0426(10) Uani 1 1 d . . .
O8A O 0.4298(3) 0.6304(2) 0.38123(15) 0.0477(10) Uani 1 1 d . . .
Cl2A Cl 0.9183(3) 0.12538(16) 0.39052(12) 0.0452(14) Uani 0.50 1 d P A 1
O9A O 0.9277(8) 0.1229(5) 0.4386(3) 0.055(4) Uani 0.50 1 d P A 1
O11A O 0.8658(12) 0.0799(8) 0.3786(6) 0.122(10) Uani 0.50 1 d P A 1
O12A O 0.8588(14) 0.1952(6) 0.3705(4) 0.127(6) Uani 0.50 1 d P A 1
O10A O 1.0253(4) 0.1154(3) 0.36987(18) 0.0745(15) Uani 1 1 d . . .
Cl2B Cl 0.9413(3) 0.0921(2) 0.39590(13) 0.0574(17) Uani 0.50 1 d P A 2
O9B O 0.9515(11) 0.0862(9) 0.4456(4) 0.113(9) Uani 0.50 1 d P A 2
O11B O 0.8321(9) 0.1187(14) 0.3787(6) 0.172(17) Uani 0.50 1 d P A 2
O12B O 0.9680(18) 0.0188(9) 0.3921(7) 0.177(8) Uani 0.50 1 d P A 2
O13 O 0.9715(6) 0.4535(4) 0.2589(3) 0.131(3) Uani 1 1 d DU B 1
C65 C 0.9031(6) 0.3583(4) 0.3119(3) 0.078(2) Uani 1 1 d DU B 1
H65A H 0.9714 0.3478 0.3311 0.118 Uiso 1 1 calc R B 1
H65B H 0.8765 0.3149 0.3166 0.118 Uiso 1 1 calc R B 1
H65C H 0.8438 0.3979 0.3213 0.118 Uiso 1 1 calc R B 1
C66 C 0.9304(8) 0.3808(6) 0.2598(4) 0.123(4) Uani 1 1 d DU B 1
H66A H 0.8626 0.3923 0.2394 0.147 Uiso 1 1 calc R B 1
H66B H 0.9916 0.3423 0.2494 0.147 Uiso 1 1 calc R B 1
C67 C 1.0918(9) 0.4328(6) 0.2672(6) 0.138(5) Uani 1 1 d DU B 1
H67A H 1.1316 0.3973 0.2480 0.166 Uiso 1 1 calc R B 1
H67B H 1.1100 0.4108 0.3010 0.166 Uiso 1 1 calc R B 1
C68 C 1.1266(14) 0.5016(8) 0.2528(7) 0.190(8) Uiso 1 1 d DU B 1
H68A H 1.1025 0.5247 0.2200 0.286 Uiso 1 1 calc R B 1
H68B H 1.2091 0.4903 0.2553 0.286 Uiso 1 1 calc R B 1
H68C H 1.0907 0.5347 0.2735 0.286 Uiso 1 1 calc R B 1
O14 O 0.9672(9) 0.5198(5) 0.2517(4) 0.091(4) Uani 0.50 1 d PDU C 2
C69 C 1.1744(17) 0.4512(11) 0.2686(9) 0.124(8) Uiso 0.50 1 d PDU C 2
H69A H 1.1788 0.4212 0.2453 0.186 Uiso 0.50 1 calc PR C 2
H69B H 1.1498 0.4273 0.2989 0.186 Uiso 0.50 1 calc PR C 2
H69C H 1.2492 0.4575 0.2726 0.186 Uiso 0.50 1 calc PR C 2
C70 C 1.0899(11) 0.5249(8) 0.2516(7) 0.070 Uiso 0.50 1 d PDU C 2
H70A H 1.1095 0.5461 0.2192 0.084 Uiso 0.50 1 calc PR C 2
H70B H 1.0952 0.5578 0.2724 0.084 Uiso 0.50 1 calc PR C 2
C71 C 0.8869(13) 0.5856(7) 0.2366(7) 0.097(6) Uani 0.50 1 d PDU C 2
H71A H 0.9119 0.6122 0.2069 0.116 Uiso 0.50 1 calc PR C 2
H71B H 0.8779 0.6155 0.2607 0.116 Uiso 0.50 1 calc PR C 2
C72 C 0.7777(12) 0.5730(9) 0.2285(6) 0.076(4) Uiso 0.50 1 d PDU C 2
H72A H 0.7816 0.5541 0.1997 0.114 Uiso 0.50 1 calc PR C 2
H72B H 0.7173 0.6188 0.2251 0.114 Uiso 0.50 1 calc PR C 2
H72C H 0.7614 0.5377 0.2555 0.114 Uiso 0.50 1 calc PR C 2
N11 N 0.0411(5) 0.8622(3) 0.3326(2) 0.081(2) Uani 1 1 d DU . .
C73 C 0.1302(6) 0.8421(3) 0.3195(2) 0.0564(17) Uani 1 1 d DU . .
C74 C 0.2443(5) 0.8165(3) 0.3012(2) 0.0566(17) Uani 1 1 d DU . .
H74A H 0.2552 0.8518 0.2731 0.085 Uiso 1 1 calc R . .
H74B H 0.2535 0.7696 0.2928 0.085 Uiso 1 1 calc R . .
H74C H 0.3005 0.8111 0.3254 0.085 Uiso 1 1 calc R . .
N12 N 0.7126(17) 0.6310(11) 0.1624(7) 0.140(7) Uiso 0.50 1 d PDU D 3
C75 C 0.7531(17) 0.6204(11) 0.1984(7) 0.098(6) Uiso 0.50 1 d PDU D 3
C76 C 0.7908(18) 0.6084(11) 0.2474(7) 0.109(7) Uiso 0.50 1 d PDU D 3
H76A H 0.7340 0.6401 0.2643 0.163 Uiso 0.50 1 calc PR D 3
H76B H 0.8632 0.6197 0.2478 0.163 Uiso 0.50 1 calc PR D 3
H76C H 0.8002 0.5576 0.2630 0.163 Uiso 0.50 1 calc PR D 3

loop_
_atom_site_aniso_label
_atom_site_aniso_U_11
_atom_site_aniso_U_22
_atom_site_aniso_U_33
_atom_site_aniso_U_23
_atom_site_aniso_U_13
_atom_site_aniso_U_12
Mn1 0.0248(4) 0.0270(4) 0.0364(5) -0.0113(3) 0.0026(3) -0.0067(3)
Mn2 0.0225(4) 0.0274(4) 0.0359(5) -0.0119(3) 0.0025(3) -0.0077(3)
O1 0.0258(18) 0.041(2) 0.039(2) -0.0161(17) 0.0049(17) -0.0102(15)
O2 0.0288(18) 0.0317(18) 0.039(2) -0.0110(16) 0.0021(16) -0.0114(15)
O3 0.0251(18) 0.037(2) 0.039(2) -0.0137(17) 0.0044(17) -0.0055(15)
O4 0.0251(17) 0.0273(18) 0.038(2) -0.0081(15) 0.0030(16) -0.0057(14)
N1 0.031(2) 0.031(2) 0.036(3) -0.0092(19) 0.002(2) -0.0115(19)
N2 0.027(2) 0.034(2) 0.046(3) -0.017(2) 0.003(2) -0.0074(18)
N3 0.035(2) 0.029(2) 0.039(3) -0.012(2) -0.002(2) -0.0057(19)
N4 0.049(3) 0.033(2) 0.032(3) -0.009(2) 0.010(2) -0.014(2)
N5 0.026(2) 0.036(2) 0.038(3) -0.015(2) 0.008(2) -0.0147(18)
N6 0.027(2) 0.032(2) 0.038(3) -0.0128(19) 0.007(2) -0.0096(18)
N7 0.024(2) 0.029(2) 0.035(3) -0.0113(18) 0.0038(19) -0.0080(17)
N8 0.027(2) 0.032(2) 0.037(3) -0.012(2) 0.005(2) -0.0108(19)
N9 0.032(2) 0.032(2) 0.034(3) -0.0091(19) -0.001(2) -0.0087(19)
N10 0.026(2) 0.030(2) 0.031(3) -0.0021(18) 0.0018(19) -0.0092(18)
C1 0.039(3) 0.030(3) 0.032(3) -0.008(2) 0.001(3) -0.011(2)
C2 0.047(3) 0.028(3) 0.039(3) -0.008(2) -0.003(3) -0.014(2)
C3 0.058(4) 0.033(3) 0.041(4) -0.014(3) -0.001(3) -0.015(3)
C4 0.047(3) 0.035(3) 0.034(3) -0.013(2) 0.007(3) -0.007(3)
C5 0.032(3) 0.028(3) 0.036(3) -0.009(2) 0.003(2) -0.006(2)
C6 0.030(3) 0.037(3) 0.051(4) -0.021(3) 0.007(3) -0.006(2)
C7 0.023(3) 0.045(3) 0.060(4) -0.018(3) 0.001(3) -0.010(2)
C8 0.031(3) 0.037(3) 0.054(4) -0.027(3) 0.003(3) -0.005(2)
C9 0.032(3) 0.043(3) 0.064(5) -0.026(3) -0.005(3) -0.006(3)
C10 0.049(4) 0.039(3) 0.052(4) -0.018(3) -0.015(3) -0.001(3)
C11 0.053(4) 0.030(3) 0.037(4) -0.008(2) -0.010(3) -0.003(3)
C12 0.048(3) 0.025(3) 0.035(3) -0.015(2) 0.001(3) -0.004(2)
C13 0.043(3) 0.026(3) 0.038(3) -0.007(2) 0.000(3) -0.007(2)
C14 0.055(4) 0.032(3) 0.038(4) -0.007(2) 0.004(3) -0.009(3)
C15 0.059(4) 0.047(4) 0.046(4) -0.011(3) 0.017(3) -0.019(3)
C16 0.044(3) 0.044(3) 0.045(4) -0.010(3) 0.009(3) -0.022(3)
C17 0.047(3) 0.032(3) 0.049(4) -0.010(3) 0.003(3) -0.013(3)
C18 0.040(3) 0.029(3) 0.030(3) -0.005(2) 0.002(2) -0.011(2)
C19 0.030(3) 0.041(3) 0.050(4) -0.015(3) 0.011(3) -0.011(2)
C20 0.039(3) 0.038(3) 0.045(4) -0.012(3) 0.016(3) -0.015(3)
C21 0.045(4) 0.060(4) 0.055(5) -0.021(3) 0.021(3) -0.014(3)
C22 0.063(4) 0.058(4) 0.056(5) -0.021(3) 0.029(4) -0.019(3)
C23 0.071(5) 0.050(4) 0.039(4) -0.016(3) 0.012(3) -0.021(3)
C24 0.059(4) 0.034(3) 0.032(3) -0.010(2) 0.008(3) -0.019(3)
C25 0.048(3) 0.033(3) 0.038(4) -0.012(2) 0.001(3) -0.016(3)
C26 0.064(4) 0.050(4) 0.043(4) -0.007(3) -0.005(3) -0.026(3)
C27 0.070(5) 0.052(4) 0.055(5) 0.001(3) -0.017(4) -0.024(4)
C28 0.051(4) 0.052(4) 0.067(5) -0.012(3) -0.018(4) -0.015(3)
C29 0.051(4) 0.049(4) 0.047(4) -0.016(3) 0.001(3) -0.019(3)
C30 0.047(3) 0.037(3) 0.037(4) -0.008(3) 0.000(3) -0.012(3)
C31 0.022(3) 0.030(3) 0.054(4) -0.014(3) 0.003(3) -0.009(2)
C32 0.030(3) 0.053(4) 0.059(4) -0.024(3) 0.004(3) -0.012(3)
C33 0.025(3) 0.037(3) 0.042(3) -0.014(2) 0.002(2) -0.007(2)
C34 0.029(3) 0.034(3) 0.046(4) -0.013(3) 0.006(3) -0.008(2)
C35 0.030(3) 0.037(3) 0.051(4) -0.020(3) 0.014(3) -0.011(2)
C36 0.033(3) 0.041(3) 0.042(4) -0.018(3) 0.010(3) -0.017(2)
C37 0.026(3) 0.030(3) 0.033(3) -0.012(2) 0.003(2) -0.011(2)
C38 0.025(3) 0.032(3) 0.044(4) -0.018(2) 0.002(2) -0.010(2)
C39 0.026(3) 0.037(3) 0.042(3) -0.012(2) 0.001(2) -0.010(2)
C40 0.027(3) 0.034(3) 0.049(4) -0.019(3) 0.001(3) -0.010(2)
C41 0.024(3) 0.050(3) 0.055(4) -0.021(3) 0.003(3) -0.010(2)
C42 0.023(3) 0.054(4) 0.072(5) -0.030(3) 0.003(3) -0.009(3)
C43 0.030(3) 0.050(3) 0.054(4) -0.023(3) 0.011(3) -0.020(3)
C44 0.030(3) 0.038(3) 0.039(3) -0.020(2) 0.007(2) -0.018(2)
C45 0.034(3) 0.036(3) 0.039(3) -0.011(2) 0.006(3) -0.020(2)
C46 0.038(3) 0.043(3) 0.056(4) -0.017(3) 0.011(3) -0.023(3)
C47 0.056(4) 0.052(4) 0.044(4) -0.015(3) 0.012(3) -0.034(3)
C48 0.052(4) 0.043(3) 0.050(4) -0.003(3) -0.008(3) -0.027(3)
C49 0.038(3) 0.034(3) 0.058(4) -0.013(3) 0.000(3) -0.015(3)
C50 0.033(3) 0.035(3) 0.049(4) -0.016(3) 0.009(3) -0.020(2)
C51 0.025(3) 0.035(3) 0.037(3) -0.009(2) 0.004(2) -0.012(2)
C52 0.030(3) 0.034(3) 0.039(3) -0.011(2) 0.003(2) -0.011(2)
C53 0.032(3) 0.039(3) 0.042(4) -0.008(3) -0.001(3) -0.004(2)
C54 0.045(3) 0.047(3) 0.037(4) -0.012(3) 0.009(3) -0.011(3)
C55 0.048(3) 0.046(3) 0.036(4) -0.013(3) 0.002(3) -0.013(3)
C56 0.035(3) 0.035(3) 0.034(3) -0.005(2) -0.001(3) -0.014(2)
C57 0.039(3) 0.031(3) 0.037(3) -0.010(2) 0.000(3) -0.015(2)
C58 0.040(3) 0.042(3) 0.046(4) -0.011(3) -0.007(3) -0.011(3)
C59 0.036(3) 0.050(4) 0.055(4) -0.020(3) 0.000(3) -0.005(3)
C60 0.044(4) 0.039(3) 0.067(5) -0.013(3) -0.015(4) -0.002(3)
C61 0.054(4) 0.042(3) 0.052(4) -0.008(3) -0.014(3) -0.010(3)
C62 0.048(3) 0.039(3) 0.041(4) -0.008(3) 0.001(3) -0.017(3)
C63 0.023(2) 0.028(3) 0.036(3) -0.010(2) 0.004(2) -0.011(2)
C64 0.032(3) 0.038(3) 0.040(4) -0.010(2) -0.001(3) -0.007(2)
Mn3 0.0227(4) 0.0239(4) 0.0329(5) -0.0093(3) 0.0015(3) -0.0080(3)
Mn4 0.0225(4) 0.0236(4) 0.0305(5) -0.0080(3) 0.0024(3) -0.0086(3)
O1A 0.0334(19) 0.0299(18) 0.034(2) -0.0087(15) 0.0006(17) -0.0143(15)
O2A 0.0250(17) 0.0223(16) 0.030(2) -0.0068(14) 0.0012(15) -0.0081(13)
O3A 0.0272(18) 0.0366(19) 0.031(2) -0.0121(16) 0.0015(16) -0.0141(15)
O4A 0.0216(17) 0.0248(17) 0.034(2) -0.0073(14) 0.0029(15) -0.0067(13)
N1A 0.030(2) 0.026(2) 0.037(3) -0.0107(19) -0.003(2) -0.0100(18)
N2A 0.021(2) 0.026(2) 0.033(3) -0.0090(18) 0.0016(18) -0.0070(16)
N3A 0.021(2) 0.031(2) 0.030(3) -0.0118(18) 0.0013(18) -0.0079(17)
N4A 0.028(2) 0.030(2) 0.036(3) -0.0073(19) 0.001(2) -0.0050(18)
N5A 0.028(2) 0.026(2) 0.027(2) -0.0061(17) -0.0003(18) -0.0098(17)
N6A 0.027(2) 0.026(2) 0.031(3) -0.0097(18) 0.0028(19) -0.0075(17)
N7A 0.028(2) 0.029(2) 0.029(2) -0.0092(18) 0.0038(19) -0.0127(17)
N8A 0.024(2) 0.027(2) 0.037(3) -0.0093(19) 0.0022(19) -0.0095(17)
N9A 0.026(2) 0.026(2) 0.036(3) -0.0071(18) 0.0005(19) -0.0087(17)
N10A 0.019(2) 0.037(2) 0.037(3) -0.014(2) -0.0001(19) -0.0097(18)
C1A 0.036(3) 0.031(3) 0.036(3) -0.010(2) 0.000(3) -0.009(2)
C2A 0.038(3) 0.037(3) 0.053(4) -0.017(3) 0.000(3) -0.017(2)
C3A 0.041(3) 0.044(3) 0.057(4) -0.028(3) 0.004(3) -0.017(3)
C4A 0.033(3) 0.043(3) 0.044(4) -0.024(3) 0.006(3) -0.012(2)
C5A 0.026(3) 0.027(3) 0.041(3) -0.013(2) -0.001(2) -0.007(2)
C6A 0.027(3) 0.032(3) 0.039(3) -0.015(2) 0.003(2) -0.008(2)
C7A 0.027(3) 0.034(3) 0.036(3) -0.008(2) 0.003(2) -0.014(2)
C8A 0.024(3) 0.035(3) 0.031(3) -0.013(2) 0.006(2) -0.011(2)
C9A 0.028(3) 0.032(3) 0.044(4) -0.007(2) 0.001(3) -0.008(2)
C10A 0.026(3) 0.041(3) 0.050(4) -0.014(3) 0.007(3) -0.016(2)
C11A 0.023(3) 0.039(3) 0.038(3) -0.012(2) -0.002(2) -0.009(2)
C12A 0.024(3) 0.029(3) 0.041(3) -0.013(2) -0.002(2) -0.001(2)
C13A 0.021(2) 0.030(3) 0.036(3) -0.013(2) 0.004(2) -0.004(2)
C14A 0.027(3) 0.043(3) 0.031(3) -0.008(2) 0.000(2) -0.009(2)
C15A 0.028(3) 0.043(3) 0.042(4) -0.001(3) -0.004(3) 0.002(2)
C16A 0.032(3) 0.039(3) 0.048(4) -0.001(3) 0.006(3) -0.004(2)
C17A 0.029(3) 0.028(3) 0.052(4) -0.013(3) 0.005(3) -0.005(2)
C18A 0.022(2) 0.030(3) 0.046(4) -0.014(2) 0.003(2) -0.004(2)
C19A 0.025(3) 0.031(3) 0.035(3) -0.009(2) 0.001(2) -0.008(2)
C20A 0.026(3) 0.035(3) 0.034(3) -0.008(2) 0.001(2) -0.008(2)
C21A 0.039(3) 0.034(3) 0.039(3) -0.012(2) -0.003(3) -0.014(2)
C22A 0.040(3) 0.047(3) 0.034(3) -0.014(3) -0.003(3) -0.014(3)
C23A 0.036(3) 0.039(3) 0.038(3) -0.011(3) -0.001(3) -0.007(2)
C24A 0.027(3) 0.035(3) 0.039(3) -0.012(2) 0.003(2) -0.006(2)
C25A 0.034(3) 0.036(3) 0.033(3) -0.014(2) 0.012(2) -0.010(2)
C26A 0.049(3) 0.043(3) 0.037(4) -0.012(3) 0.008(3) -0.016(3)
C27A 0.069(4) 0.046(3) 0.032(4) -0.008(3) 0.014(3) -0.018(3)
C28A 0.068(4) 0.048(4) 0.059(5) -0.021(3) 0.034(4) -0.027(3)
C29A 0.040(3) 0.047(4) 0.063(5) -0.027(3) 0.018(3) -0.017(3)
C30A 0.041(3) 0.035(3) 0.043(4) -0.016(3) 0.009(3) -0.010(2)
C31A 0.026(3) 0.024(2) 0.033(3) -0.009(2) 0.002(2) -0.003(2)
C32A 0.035(3) 0.026(3) 0.041(3) -0.003(2) 0.000(3) -0.010(2)
C33A 0.026(3) 0.027(3) 0.035(3) -0.007(2) 0.007(2) -0.008(2)
C34A 0.039(3) 0.031(3) 0.034(3) -0.011(2) 0.017(3) -0.010(2)
C35A 0.043(3) 0.033(3) 0.033(3) -0.011(2) 0.005(3) -0.006(2)
C36A 0.037(3) 0.028(3) 0.034(3) -0.012(2) -0.002(3) -0.009(2)
C37A 0.028(3) 0.021(2) 0.032(3) -0.006(2) 0.001(2) -0.008(2)
C38A 0.029(3) 0.023(2) 0.034(3) -0.011(2) 0.002(2) -0.011(2)
C39A 0.025(3) 0.035(3) 0.035(3) -0.012(2) 0.004(2) -0.011(2)
C40A 0.031(3) 0.028(3) 0.038(3) -0.011(2) 0.005(2) -0.014(2)
C41A 0.032(3) 0.034(3) 0.044(4) -0.012(3) 0.008(3) -0.015(2)
C42A 0.045(3) 0.034(3) 0.037(3) -0.006(2) 0.013(3) -0.017(2)
C43A 0.039(3) 0.031(3) 0.031(3) -0.010(2) -0.001(3) -0.008(2)
C44A 0.035(3) 0.021(2) 0.031(3) -0.007(2) 0.004(2) -0.007(2)
C45A 0.031(3) 0.022(2) 0.034(3) -0.005(2) 0.000(2) -0.009(2)
C46A 0.038(3) 0.026(3) 0.036(3) -0.004(2) -0.001(3) -0.009(2)
C47A 0.044(3) 0.041(3) 0.046(4) -0.008(3) -0.009(3) -0.015(3)
C48A 0.029(3) 0.040(3) 0.053(4) -0.001(3) -0.008(3) -0.009(2)
C49A 0.033(3) 0.031(3) 0.047(4) -0.006(2) 0.007(3) -0.012(2)
C50A 0.028(3) 0.026(3) 0.038(3) -0.007(2) 0.003(2) -0.005(2)
C51A 0.024(2) 0.026(2) 0.035(3) -0.004(2) -0.008(2) -0.008(2)
C52A 0.025(3) 0.025(2) 0.038(3) -0.008(2) -0.004(2) -0.009(2)
C53A 0.031(3) 0.036(3) 0.038(3) -0.007(2) -0.004(3) -0.015(2)
C54A 0.048(3) 0.042(3) 0.037(4) -0.014(3) -0.003(3) -0.019(3)
C55A 0.045(3) 0.040(3) 0.035(3) -0.011(3) 0.003(3) -0.016(3)
C56A 0.030(3) 0.024(2) 0.033(3) -0.005(2) -0.002(2) -0.006(2)
C57A 0.030(3) 0.029(3) 0.041(3) -0.009(2) 0.003(3) -0.009(2)
C58A 0.038(3) 0.031(3) 0.035(3) -0.011(2) 0.008(3) -0.014(2)
C59A 0.037(3) 0.036(3) 0.051(4) -0.017(3) 0.005(3) -0.013(2)
C60A 0.031(3) 0.044(3) 0.063(5) -0.012(3) 0.013(3) -0.016(3)
C61A 0.046(4) 0.048(4) 0.048(4) 0.002(3) 0.008(3) -0.016(3)
C62A 0.036(3) 0.054(4) 0.039(4) -0.003(3) 0.001(3) -0.019(3)
C63A 0.021(2) 0.022(2) 0.049(4) -0.010(2) -0.001(2) -0.009(2)
C64A 0.031(3) 0.049(3) 0.046(4) -0.013(3) 0.006(3) -0.019(3)
Cl1 0.0381(8) 0.0968(13) 0.0487(11) -0.0214(9) 0.0031(8) -0.0287(8)
O5 0.093(4) 0.230(8) 0.096(5) -0.047(5) 0.032(4) -0.113(5)
O6 0.043(3) 0.318(11) 0.052(4) -0.009(5) -0.003(3) -0.002(5)
O7 0.109(4) 0.152(5) 0.037(3) -0.026(3) 0.000(3) -0.071(4)
O8 0.224(9) 0.137(6) 0.173(8) -0.095(6) 0.088(7) -0.085(6)
Cl2 0.0344(8) 0.0883(12) 0.0611(12) -0.0360(10) 0.0059(8) -0.0191(8)
O9 0.080(4) 0.077(3) 0.120(5) -0.054(3) 0.045(3) -0.033(3)
O10 0.038(2) 0.099(4) 0.059(3) -0.015(3) 0.014(2) -0.016(2)
O11 0.052(3) 0.077(3) 0.077(4) -0.034(3) -0.012(3) -0.014(2)
O12 0.101(4) 0.129(5) 0.045(3) 0.008(3) -0.017(3) -0.051(4)
Cl1A 0.0306(7) 0.0338(7) 0.0405(8) -0.0085(6) 0.0009(6) -0.0130(5)
O5A 0.059(3) 0.046(2) 0.040(3) 0.0070(19) -0.001(2) -0.018(2)
O6A 0.041(2) 0.0322(19) 0.048(3) -0.0134(17) -0.0065(19) -0.0131(16)
O7A 0.037(2) 0.051(2) 0.047(3) -0.0119(19) -0.0035(19) -0.0220(18)
O8A 0.034(2) 0.048(2) 0.066(3) -0.024(2) 0.009(2) -0.0114(18)
Cl2A 0.041(3) 0.056(3) 0.045(3) -0.012(3) 0.006(2) -0.024(3)
O9A 0.051(7) 0.104(11) 0.013(6) -0.010(7) 0.003(5) -0.026(8)
O11A 0.086(17) 0.162(19) 0.161(19) -0.028(15) -0.013(16) -0.106(17)
O12A 0.191(16) 0.071(9) 0.073(9) -0.009(7) 0.033(10) 0.025(9)
O10A 0.049(3) 0.131(4) 0.063(4) -0.030(3) 0.015(2) -0.051(3)
Cl2B 0.039(3) 0.096(5) 0.048(3) -0.017(4) 0.009(2) -0.036(4)
O9B 0.084(15) 0.20(3) 0.044(9) 0.019(14) 0.006(8) -0.061(17)
O11B 0.025(8) 0.41(5) 0.086(14) -0.07(2) 0.003(7) -0.048(17)
O12B 0.23(2) 0.115(13) 0.22(2) -0.027(14) -0.010(18) -0.112(15)
O13 0.094(5) 0.124(6) 0.161(8) -0.009(5) 0.004(5) -0.026(4)
C65 0.053(4) 0.061(4) 0.123(7) -0.017(4) -0.025(5) -0.015(3)
C66 0.069(6) 0.145(8) 0.130(8) 0.035(7) -0.009(6) -0.040(6)
C67 0.090(6) 0.109(8) 0.213(15) -0.020(9) -0.016(9) -0.031(6)
O14 0.118(10) 0.040(5) 0.110(10) 0.000(6) 0.004(8) -0.026(5)
C71 0.097(14) 0.055(9) 0.135(19) -0.022(10) 0.006(12) -0.015(8)
N11 0.071(4) 0.079(5) 0.077(5) 0.002(4) 0.008(4) -0.012(4)
C73 0.062(4) 0.048(4) 0.056(5) 0.002(3) -0.001(4) -0.021(3)
C74 0.064(4) 0.048(4) 0.056(5) -0.002(3) -0.003(3) -0.020(3)

loop_
_atom_type_symbol
_atom_type_description
_atom_type_scat_dispersion_real
_atom_type_scat_dispersion_imag
_atom_type_scat_source
C C 0.0033 0.0016 'International Tables Vol C Tables 4.2.6.8 and 6.1.1.4'
H H 0.0000 0.0000 'International Tables Vol C Tables 4.2.6.8 and 6.1.1.4'
N N 0.0061 0.0033 'International Tables Vol C Tables 4.2.6.8 and 6.1.1.4'
O O 0.0106 0.0060 'International Tables Vol C Tables 4.2.6.8 and 6.1.1.4'
Cl Cl 0.1484 0.1585 'International Tables Vol C Tables 4.2.6.8 and 6.1.1.4'
Mn Mn 0.3368 0.7283 'International Tables Vol C Tables 4.2.6.8 and 6.1.1.4'

loop_
_geom_angle_atom_site_label_1
_geom_angle_atom_site_label_2
_geom_angle_atom_site_label_3
_geom_angle
_geom_angle_site_symmetry_1
_geom_angle_site_symmetry_3
_geom_angle_publ_flag
O4 Mn1 O1 96.49(13) . . ?
O4 Mn1 O2 77.76(12) . . ?
O1 Mn1 O2 73.15(13) . . ?
O4 Mn1 N3 112.28(14) . . ?
O1 Mn1 N3 135.80(16) . . ?
O2 Mn1 N3 80.81(14) . . ?
O4 Mn1 N1 130.74(15) . . ?
O1 Mn1 N1 83.45(14) . . ?
O2 Mn1 N1 145.61(14) . . ?
N3 Mn1 N1 100.24(15) . . ?
O4 Mn1 N2 82.93(13) . . ?
O1 Mn1 N2 146.84(15) . . ?
O2 Mn1 N2 137.81(14) . . ?
N3 Mn1 N2 72.40(16) . . ?
N1 Mn1 N2 72.58(14) . . ?
O2 Mn2 O3 100.17(13) . . ?
O2 Mn2 O4 78.37(13) . . ?
O3 Mn2 O4 73.97(13) . . ?
O2 Mn2 N8 116.88(13) . . ?
O3 Mn2 N8 128.19(15) . . ?
O4 Mn2 N8 79.29(14) . . ?
O2 Mn2 N6 123.07(14) . . ?
O3 Mn2 N6 83.26(14) . . ?
O4 Mn2 N6 151.60(14) . . ?
N8 Mn2 N6 102.81(14) . . ?
O2 Mn2 N7 83.88(13) . . ?
O3 Mn2 N7 152.01(14) . . ?
O4 Mn2 N7 133.56(12) . . ?
N8 Mn2 N7 71.22(15) . . ?
N6 Mn2 N7 71.70(14) . . ?
C31 O1 Mn1 115.9(3) . . ?
N5 O2 Mn2 112.4(2) . . ?
N5 O2 Mn1 108.5(3) . . ?
Mn2 O2 Mn1 101.61(14) . . ?
C63 O3 Mn2 115.8(3) . . ?
N10 O4 Mn1 112.5(2) . . ?
N10 O4 Mn2 108.4(2) . . ?
Mn1 O4 Mn2 101.73(14) . . ?
C1 N1 C5 118.3(4) . . ?
C1 N1 Mn1 124.0(3) . . ?
C5 N1 Mn1 117.1(3) . . ?
C7 N2 C6 110.0(4) . . ?
C7 N2 C19 107.0(4) . . ?
C6 N2 C19 111.3(4) . . ?
C7 N2 Mn1 103.3(3) . . ?
C6 N2 Mn1 106.6(3) . . ?
C19 N2 Mn1 118.2(3) . . ?
C8 N3 C12 119.0(5) . . ?
C8 N3 Mn1 114.5(4) . . ?
C12 N3 Mn1 125.1(4) . . ?
C24 N4 C20 118.7(5) . . ?
C31 N5 O2 118.9(4) . . ?
C31 N5 H5 120.5 . . ?
O2 N5 H5 120.5 . . ?
C37 N6 C33 118.4(4) . . ?
C37 N6 Mn2 117.2(3) . . ?
C33 N6 Mn2 124.3(4) . . ?
C39 N7 C38 110.3(4) . . ?
C39 N7 C51 112.3(4) . . ?
C38 N7 C51 110.7(4) . . ?
C39 N7 Mn2 105.1(3) . . ?
C38 N7 Mn2 106.2(3) . . ?
C51 N7 Mn2 111.9(3) . . ?
C40 N8 C44 118.8(4) . . ?
C40 N8 Mn2 114.3(3) . . ?
C44 N8 Mn2 125.2(4) . . ?
C52 N9 C56 118.2(5) . . ?
C63 N10 O4 119.4(4) . . ?
C63 N10 H10N 120.3 . . ?
O4 N10 H10N 120.3 . . ?
N1 C1 C2 122.8(5) . . ?
N1 C1 H1 118.6 . . ?
C2 C1 H1 118.6 . . ?
C3 C2 C1 118.9(5) . . ?
C3 C2 H2 120.6 . . ?
C1 C2 H2 120.6 . . ?
C2 C3 C4 118.8(5) . . ?
C2 C3 H3 120.6 . . ?
C4 C3 H3 120.6 . . ?
C3 C4 C5 119.3(5) . . ?
C3 C4 H4 120.4 . . ?
C5 C4 H4 120.4 . . ?
N1 C5 C4 121.9(5) . . ?
N1 C5 C6 115.9(4) . . ?
C4 C5 C6 122.2(5) . . ?
N2 C6 C5 111.4(4) . . ?
N2 C6 H6A 109.4 . . ?
C5 C6 H6A 109.4 . . ?
N2 C6 H6B 109.4 . . ?
C5 C6 H6B 109.4 . . ?
H6A C6 H6B 108.0 . . ?
N2 C7 C8 112.5(4) . . ?
N2 C7 H7A 109.1 . . ?
C8 C7 H7A 109.1 . . ?
N2 C7 H7B 109.1 . . ?
C8 C7 H7B 109.1 . . ?
H7A C7 H7B 107.8 . . ?
N3 C8 C9 122.1(6) . . ?
N3 C8 C7 117.6(5) . . ?
C9 C8 C7 120.2(5) . . ?
C10 C9 C8 118.6(6) . . ?
C10 C9 H9 120.7 . . ?
C8 C9 H9 120.7 . . ?
C9 C10 C11 119.7(6) . . ?
C9 C10 H10 120.2 . . ?
C11 C10 H10 120.2 . . ?
C10 C11 C12 119.7(6) . . ?
C10 C11 H11 120.2 . . ?
C12 C11 H11 120.2 . . ?
N3 C12 C11 120.8(5) . . ?
N3 C12 C13 117.6(5) . . ?
C11 C12 C13 121.5(5) . . ?
C14 C13 C18 118.6(5) . . ?
C14 C13 C12 122.6(5) . . ?
C18 C13 C12 118.8(5) . . ?
C15 C14 C13 119.4(6) . . ?
C15 C14 H14 120.3 . . ?
C13 C14 H14 120.3 . . ?
C16 C15 C14 122.2(6) . . ?
C16 C15 H15 118.9 . . ?
C14 C15 H15 118.9 . . ?
C15 C16 C17 118.7(6) . . ?
C15 C16 H16 120.7 . . ?
C17 C16 H16 120.7 . . ?
C16 C17 C18 120.4(6) . . ?
C16 C17 H17 119.8 . . ?
C18 C17 H17 119.8 . . ?
C17 C18 C13 120.6(5) . . ?
C17 C18 H18 119.7 . . ?
C13 C18 H18 119.7 . . ?
N2 C19 C20 114.7(4) . . ?
N2 C19 H19A 108.6 . . ?
C20 C19 H19A 108.6 . . ?
N2 C19 H19B 108.6 . . ?
C20 C19 H19B 108.6 . . ?
H19A C19 H19B 107.6 . . ?
N4 C20 C21 122.2(6) . . ?
N4 C20 C19 117.3(5) . . ?
C21 C20 C19 120.5(5) . . ?
C20 C21 C22 118.9(6) . . ?
C20 C21 H21 120.6 . . ?
C22 C21 H21 120.6 . . ?
C23 C22 C21 120.3(6) . . ?
C23 C22 H22 119.9 . . ?
C21 C22 H22 119.9 . . ?
C22 C23 C24 117.8(6) . . ?
C22 C23 H23 121.1 . . ?
C24 C23 H23 121.1 . . ?
N4 C24 C23 122.2(6) . . ?
N4 C24 C25 117.2(5) . . ?
C23 C24 C25 120.5(6) . . ?
C30 C25 C26 118.9(6) . . ?
C30 C25 C24 119.6(5) . . ?
C26 C25 C24 121.5(6) . . ?
C27 C26 C25 120.7(6) . . ?
C27 C26 H26 119.6 . . ?
C25 C26 H26 119.6 . . ?
C26 C27 C28 120.8(7) . . ?
C26 C27 H27 119.6 . . ?
C28 C27 H27 119.6 . . ?
C27 C28 C29 119.5(6) . . ?
C27 C28 H28 120.3 . . ?
C29 C28 H28 120.3 . . ?
C30 C29 C28 119.8(6) . . ?
C30 C29 H29 120.1 . . ?
C28 C29 H29 120.1 . . ?
C29 C30 C25 120.2(6) . . ?
C29 C30 H30 119.9 . . ?
C25 C30 H30 119.9 . . ?
O1 C31 N5 120.9(5) . . ?
O1 C31 C32 121.6(5) . . ?
N5 C31 C32 117.6(5) . . ?
C31 C32 H32A 109.5 . . ?
C31 C32 H32B 109.5 . . ?
H32A C32 H32B 109.5 . . ?
C31 C32 H32C 109.5 . . ?
H32A C32 H32C 109.5 . . ?
H32B C32 H32C 109.5 . . ?
N6 C33 C34 122.5(5) . . ?
N6 C33 H33 118.8 . . ?
C34 C33 H33 118.8 . . ?
C35 C34 C33 119.1(5) . . ?
C35 C34 H34 120.4 . . ?
C33 C34 H34 120.4 . . ?
C34 C35 C36 119.1(5) . . ?
C34 C35 H35 120.5 . . ?
C36 C35 H35 120.5 . . ?
C35 C36 C37 119.4(6) . . ?
C35 C36 H36 120.3 . . ?
C37 C36 H36 120.3 . . ?
N6 C37 C36 121.5(5) . . ?
N6 C37 C38 116.6(4) . . ?
C36 C37 C38 121.8(5) . . ?
N7 C38 C37 110.6(4) . . ?
N7 C38 H38A 109.5 . . ?
C37 C38 H38A 109.5 . . ?
N7 C38 H38B 109.5 . . ?
C37 C38 H38B 109.5 . . ?
H38A C38 H38B 108.1 . . ?
N7 C39 C40 111.2(4) . . ?
N7 C39 H39A 109.4 . . ?
C40 C39 H39A 109.4 . . ?
N7 C39 H39B 109.4 . . ?
C40 C39 H39B 109.4 . . ?
H39A C39 H39B 108.0 . . ?
N8 C40 C41 122.5(5) . . ?
N8 C40 C39 118.4(4) . . ?
C41 C40 C39 119.2(5) . . ?
C42 C41 C40 118.2(6) . . ?
C42 C41 H41 120.9 . . ?
C40 C41 H41 120.9 . . ?
C41 C42 C43 119.9(5) . . ?
C41 C42 H42 120.0 . . ?
C43 C42 H42 120.0 . . ?
C42 C43 C44 119.0(6) . . ?
C42 C43 H43 120.5 . . ?
C44 C43 H43 120.5 . . ?
N8 C44 C43 121.5(5) . . ?
N8 C44 C45 117.4(4) . . ?
C43 C44 C45 121.1(5) . . ?
C50 C45 C46 118.5(5) . . ?
C50 C45 C44 121.4(5) . . ?
C46 C45 C44 120.1(5) . . ?
C45 C46 C47 121.0(5) . . ?
C45 C46 H46 119.5 . . ?
C47 C46 H46 119.5 . . ?
C48 C47 C46 119.0(6) . . ?
C48 C47 H47 120.5 . . ?
C46 C47 H47 120.5 . . ?
C47 C48 C49 120.7(6) . . ?
C47 C48 H48 119.6 . . ?
C49 C48 H48 119.6 . . ?
C50 C49 C48 119.3(5) . . ?
C50 C49 H49 120.4 . . ?
C48 C49 H49 120.4 . . ?
C45 C50 C49 121.4(6) . . ?
C45 C50 H50 119.3 . . ?
C49 C50 H50 119.3 . . ?
N7 C51 C52 116.3(4) . . ?
N7 C51 H51A 108.2 . . ?
C52 C51 H51A 108.2 . . ?
N7 C51 H51B 108.2 . . ?
C52 C51 H51B 108.2 . . ?
H51A C51 H51B 107.4 . . ?
N9 C52 C53 122.6(5) . . ?
N9 C52 C51 115.8(5) . . ?
C53 C52 C51 121.6(5) . . ?
C54 C53 C52 118.7(5) . . ?
C54 C53 H53 120.6 . . ?
C52 C53 H53 120.6 . . ?
C55 C54 C53 119.8(5) . . ?
C55 C54 H54 120.1 . . ?
C53 C54 H54 120.1 . . ?
C54 C55 C56 118.5(6) . . ?
C54 C55 H55 120.8 . . ?
C56 C55 H55 120.8 . . ?
N9 C56 C55 122.2(5) . . ?
N9 C56 C57 115.9(5) . . ?
C55 C56 C57 121.8(5) . . ?
C62 C57 C58 118.4(5) . . ?
C62 C57 C56 121.9(5) . . ?
C58 C57 C56 119.6(5) . . ?
C59 C58 C57 120.8(6) . . ?
C59 C58 H58 119.6 . . ?
C57 C58 H58 119.6 . . ?
C60 C59 C58 120.3(6) . . ?
C60 C59 H59 119.9 . . ?
C58 C59 H59 119.9 . . ?
C61 C60 C59 119.1(6) . . ?
C61 C60 H60 120.5 . . ?
C59 C60 H60 120.5 . . ?
C60 C61 C62 121.1(6) . . ?
C60 C61 H61 119.4 . . ?
C62 C61 H61 119.4 . . ?
C57 C62 C61 120.3(6) . . ?
C57 C62 H62 119.9 . . ?
C61 C62 H62 119.9 . . ?
O3 C63 N10 121.3(5) . . ?
O3 C63 C64 121.2(4) . . ?
N10 C63 C64 117.5(5) . . ?
C63 C64 H64A 109.5 . . ?
C63 C64 H64B 109.5 . . ?
H64A C64 H64B 109.5 . . ?
C63 C64 H64C 109.5 . . ?
H64A C64 H64C 109.5 . . ?
H64B C64 H64C 109.5 . . ?
O4A Mn3 O1A 99.81(13) . . ?
O4A Mn3 O2A 79.04(12) . . ?
O1A Mn3 O2A 73.90(12) . . ?
O4A Mn3 N1A 120.20(13) . . ?
O1A Mn3 N1A 83.17(14) . . ?
O2A Mn3 N1A 152.65(14) . . ?
O4A Mn3 N3A 117.24(13) . . ?
O1A Mn3 N3A 129.45(14) . . ?
O2A Mn3 N3A 80.47(13) . . ?
N1A Mn3 N3A 103.89(14) . . ?
O4A Mn3 N2A 83.36(13) . . ?
O1A Mn3 N2A 151.26(13) . . ?
O2A Mn3 N2A 134.23(12) . . ?
N1A Mn3 N2A 70.94(14) . . ?
N3A Mn3 N2A 70.79(14) . . ?
O2A Mn4 O3A 96.28(12) . . ?
O2A Mn4 N8A 111.07(13) . . ?
O3A Mn4 N8A 137.75(14) . . ?
O2A Mn4 O4A 78.09(12) . . ?
O3A Mn4 O4A 73.31(12) . . ?
N8A Mn4 O4A 81.35(13) . . ?
O2A Mn4 N6A 130.93(14) . . ?
O3A Mn4 N6A 83.45(13) . . ?
N8A Mn4 N6A 100.32(14) . . ?
O4A Mn4 N6A 145.23(13) . . ?
O2A Mn4 N7A 81.13(12) . . ?
O3A Mn4 N7A 145.40(14) . . ?
N8A Mn4 N7A 72.81(14) . . ?
O4A Mn4 N7A 138.09(13) . . ?
N6A Mn4 N7A 73.15(14) . . ?
C31A O1A Mn3 115.9(3) . . ?
N5A O2A Mn4 111.5(2) . . ?
N5A O2A Mn3 109.2(2) . . ?
Mn4 O2A Mn3 101.57(13) . . ?
C63A O3A Mn4 116.0(3) . . ?
N10A O4A Mn3 111.6(2) . . ?
N10A O4A Mn4 108.1(3) . . ?
Mn3 O4A Mn4 100.81(13) . . ?
C5A N1A C1A 118.2(4) . . ?
C5A N1A Mn3 118.4(3) . . ?
C1A N1A Mn3 123.3(4) . . ?
C7A N2A C6A 111.4(4) . . ?
C7A N2A C19A 113.3(4) . . ?
C6A N2A C19A 111.3(4) . . ?
C7A N2A Mn3 104.7(3) . . ?
C6A N2A Mn3 105.2(3) . . ?
C19A N2A Mn3 110.4(3) . . ?
C8A N3A C12A 118.5(4) . . ?
C8A N3A Mn3 114.9(3) . . ?
C12A N3A Mn3 124.8(3) . . ?
C20A N4A C24A 118.2(4) . . ?
C31A N5A O2A 119.5(4) . . ?
C31A N5A H5A 120.2 . . ?
O2A N5A H5A 120.2 . . ?
C37A N6A C33A 118.3(4) . . ?
C37A N6A Mn4 116.7(3) . . ?
C33A N6A Mn4 123.1(3) . . ?
C39A N7A C38A 110.4(4) . . ?
C39A N7A C51A 106.7(4) . . ?
C38A N7A C51A 111.3(4) . . ?
C39A N7A Mn4 102.9(3) . . ?
C38A N7A Mn4 106.0(3) . . ?
C51A N7A Mn4 119.2(3) . . ?
C40A N8A C44A 118.6(4) . . ?
C40A N8A Mn4 114.7(3) . . ?
C44A N8A Mn4 125.0(3) . . ?
C56A N9A C52A 118.7(4) . . ?
C63A N10A O4A 119.9(4) . . ?
C63A N10A H10B 120.0 . . ?
O4A N10A H10B 120.0 . . ?
N1A C1A C2A 122.8(5) . . ?
N1A C1A H1A 118.6 . . ?
C2A C1A H1A 118.6 . . ?
C3A C2A C1A 118.0(5) . . ?
C3A C2A H2A 121.0 . . ?
C1A C2A H2A 121.0 . . ?
C2A C3A C4A 119.6(5) . . ?
C2A C3A H3A 120.2 . . ?
C4A C3A H3A 120.2 . . ?
C3A C4A C5A 119.2(6) . . ?
C3A C4A H4A 120.4 . . ?
C5A C4A H4A 120.4 . . ?
N1A C5A C4A 122.1(5) . . ?
N1A C5A C6A 115.4(4) . . ?
C4A C5A C6A 122.5(5) . . ?
N2A C6A C5A 111.0(4) . . ?
N2A C6A H6A1 109.4 . . ?
C5A C6A H6A1 109.4 . . ?
N2A C6A H6A2 109.4 . . ?
C5A C6A H6A2 109.4 . . ?
H6A1 C6A H6A2 108.0 . . ?
N2A C7A C8A 111.7(4) . . ?
N2A C7A H7A1 109.3 . . ?
C8A C7A H7A1 109.3 . . ?
N2A C7A H7A2 109.3 . . ?
C8A C7A H7A2 109.3 . . ?
H7A1 C7A H7A2 107.9 . . ?
N3A C8A C9A 123.1(5) . . ?
N3A C8A C7A 117.9(4) . . ?
C9A C8A C7A 118.9(5) . . ?
C8A C9A C10A 117.9(5) . . ?
C8A C9A H9A 121.0 . . ?
C10A C9A H9A 121.0 . . ?
C11A C10A C9A 120.2(5) . . ?
C11A C10A H10A 119.9 . . ?
C9A C10A H10A 119.9 . . ?
C10A C11A C12A 118.9(5) . . ?
C10A C11A H11A 120.5 . . ?
C12A C11A H11A 120.5 . . ?
N3A C12A C11A 121.2(5) . . ?
N3A C12A C13A 117.5(4) . . ?
C11A C12A C13A 121.3(4) . . ?
C18A C13A C14A 118.4(5) . . ?
C18A C13A C12A 121.7(5) . . ?
C14A C13A C12A 120.0(4) . . ?
C15A C14A C13A 120.1(5) . . ?
C15A C14A H14A 120.0 . . ?
C13A C14A H14A 120.0 . . ?
C16A C15A C14A 120.7(6) . . ?
C16A C15A H15A 119.6 . . ?
C14A C15A H15A 119.6 . . ?
C15A C16A C17A 119.8(5) . . ?
C15A C16A H16A 120.1 . . ?
C17A C16A H16A 120.1 . . ?
C16A C17A C18A 119.8(5) . . ?
C16A C17A H17A 120.1 . . ?
C18A C17A H17A 120.1 . . ?
C17A C18A C13A 121.2(5) . . ?
C17A C18A H18A 119.4 . . ?
C13A C18A H18A 119.4 . . ?
N2A C19A C20A 116.6(4) . . ?
N2A C19A H19C 108.1 . . ?
C20A C19A H19C 108.1 . . ?
N2A C19A H19D 108.1 . . ?
C20A C19A H19D 108.1 . . ?
H19C C19A H19D 107.3 . . ?
N4A C20A C21A 122.6(5) . . ?
N4A C20A C19A 116.7(4) . . ?
C21A C20A C19A 120.6(5) . . ?
C22A C21A C20A 118.4(5) . . ?
C22A C21A H21A 120.8 . . ?
C20A C21A H21A 120.8 . . ?
C21A C22A C23A 120.1(5) . . ?
C21A C22A H22A 120.0 . . ?
C23A C22A H22A 120.0 . . ?
C22A C23A C24A 118.8(5) . . ?
C22A C23A H23A 120.6 . . ?
C24A C23A H23A 120.6 . . ?
N4A C24A C23A 121.8(5) . . ?
N4A C24A C25A 116.8(5) . . ?
C23A C24A C25A 121.3(5) . . ?
C26A C25A C30A 118.7(5) . . ?
C26A C25A C24A 121.5(5) . . ?
C30A C25A C24A 119.8(5) . . ?
C27A C26A C25A 120.8(6) . . ?
C27A C26A H26A 119.6 . . ?
C25A C26A H26A 119.6 . . ?
C28A C27A C26A 120.2(6) . . ?
C28A C27A H27A 119.9 . . ?
C26A C27A H27A 119.9 . . ?
C27A C28A C29A 119.9(6) . . ?
C27A C28A H28A 120.0 . . ?
C29A C28A H28A 120.0 . . ?
C28A C29A C30A 119.5(6) . . ?
C28A C29A H29A 120.3 . . ?
C30A C29A H29A 120.3 . . ?
C25A C30A C29A 120.9(6) . . ?
C25A C30A H30A 119.5 . . ?
C29A C30A H30A 119.5 . . ?
O1A C31A N5A 120.3(5) . . ?
O1A C31A C32A 120.8(4) . . ?
N5A C31A C32A 118.9(5) . . ?
C31A C32A H32D 109.5 . . ?
C31A C32A H32E 109.5 . . ?
H32D C32A H32E 109.5 . . ?
C31A C32A H32F 109.5 . . ?
H32D C32A H32F 109.5 . . ?
H32E C32A H32F 109.5 . . ?
N6A C33A C34A 122.6(5) . . ?
N6A C33A H33A 118.7 . . ?
C34A C33A H33A 118.7 . . ?
C35A C34A C33A 118.4(5) . . ?
C35A C34A H34A 120.8 . . ?
C33A C34A H34A 120.8 . . ?
C34A C35A C36A 119.6(5) . . ?
C34A C35A H35A 120.2 . . ?
C36A C35A H35A 120.2 . . ?
C35A C36A C37A 119.5(5) . . ?
C35A C36A H36A 120.2 . . ?
C37A C36A H36A 120.2 . . ?
N6A C37A C36A 121.5(5) . . ?
N6A C37A C38A 115.7(4) . . ?
C36A C37A C38A 122.8(4) . . ?
N7A C38A C37A 110.2(4) . . ?
N7A C38A H38C 109.6 . . ?
C37A C38A H38C 109.6 . . ?
N7A C38A H38D 109.6 . . ?
C37A C38A H38D 109.6 . . ?
H38C C38A H38D 108.1 . . ?
N7A C39A C40A 113.4(4) . . ?
N7A C39A H39C 108.9 . . ?
C40A C39A H39C 108.9 . . ?
N7A C39A H39D 108.9 . . ?
C40A C39A H39D 108.9 . . ?
H39C C39A H39D 107.7 . . ?
N8A C40A C41A 122.4(5) . . ?
N8A C40A C39A 117.2(4) . . ?
C41A C40A C39A 120.4(5) . . ?
C42A C41A C40A 119.3(5) . . ?
C42A C41A H41A 120.3 . . ?
C40A C41A H41A 120.3 . . ?
C41A C42A C43A 118.8(5) . . ?
C41A C42A H42A 120.6 . . ?
C43A C42A H42A 120.6 . . ?
C44A C43A C42A 119.7(5) . . ?
C44A C43A H43A 120.1 . . ?
C42A C43A H43A 120.1 . . ?
N8A C44A C43A 120.9(5) . . ?
N8A C44A C45A 117.3(4) . . ?
C43A C44A C45A 121.8(5) . . ?
C50A C45A C46A 118.8(5) . . ?
C50A C45A C44A 119.7(5) . . ?
C46A C45A C44A 121.5(5) . . ?
C47A C46A C45A 120.5(5) . . ?
C47A C46A H46A 119.7 . . ?
C45A C46A H46A 119.7 . . ?
C46A C47A C48A 120.5(5) . . ?
C46A C47A H47A 119.8 . . ?
C48A C47A H47A 119.8 . . ?
C49A C48A C47A 120.0(5) . . ?
C49A C48A H48A 120.0 . . ?
C47A C48A H48A 120.0 . . ?
C48A C49A C50A 119.8(5) . . ?
C48A C49A H49A 120.1 . . ?
C50A C49A H49A 120.1 . . ?
C45A C50A C49A 120.4(5) . . ?
C45A C50A H50A 119.8 . . ?
C49A C50A H50A 119.8 . . ?
N7A C51A C52A 113.9(4) . . ?
N7A C51A H51C 108.8 . . ?
C52A C51A H51C 108.8 . . ?
N7A C51A H51D 108.8 . . ?
C52A C51A H51D 108.8 . . ?
H51C C51A H51D 107.7 . . ?
N9A C52A C53A 121.7(5) . . ?
N9A C52A C51A 117.5(4) . . ?
C53A C52A C51A 120.7(4) . . ?
C54A C53A C52A 119.5(5) . . ?
C54A C53A H53A 120.2 . . ?
C52A C53A H53A 120.2 . . ?
C55A C54A C53A 119.0(5) . . ?
C55A C54A H54A 120.5 . . ?
C53A C54A H54A 120.5 . . ?
C54A C55A C56A 119.2(5) . . ?
C54A C55A H55A 120.4 . . ?
C56A C55A H55A 120.4 . . ?
N9A C56A C55A 121.8(5) . . ?
N9A C56A C57A 117.4(4) . . ?
C55A C56A C57A 120.8(5) . . ?
C62A C57A C58A 118.7(5) . . ?
C62A C57A C56A 121.0(5) . . ?
C58A C57A C56A 120.3(5) . . ?
C59A C58A C57A 120.1(5) . . ?
C59A C58A H58A 120.0 . . ?
C57A C58A H58A 120.0 . . ?
C58A C59A C60A 121.2(6) . . ?
C58A C59A H59A 119.4 . . ?
C60A C59A H59A 119.4 . . ?
C59A C60A C61A 118.6(5) . . ?
C59A C60A H60A 120.7 . . ?
C61A C60A H60A 120.7 . . ?
C62A C61A C60A 120.5(6) . . ?
C62A C61A H61A 119.7 . . ?
C60A C61A H61A 119.7 . . ?
C57A C62A C61A 120.9(6) . . ?
C57A C62A H62A 119.5 . . ?
C61A C62A H62A 119.5 . . ?
O3A C63A N10A 120.4(4) . . ?
O3A C63A C64A 121.7(5) . . ?
N10A C63A C64A 117.9(5) . . ?
C63A C64A H64D 109.5 . . ?
C63A C64A H64E 109.5 . . ?
H64D C64A H64E 109.5 . . ?
C63A C64A H64F 109.5 . . ?
H64D C64A H64F 109.5 . . ?
H64E C64A H64F 109.5 . . ?
O6 Cl1 O5 117.2(5) . . ?
O6 Cl1 O7 109.7(4) . . ?
O5 Cl1 O7 113.7(4) . . ?
O6 Cl1 O8 102.3(6) . . ?
O5 Cl1 O8 103.5(5) . . ?
O7 Cl1 O8 109.5(5) . . ?
O9 Cl2 O11 111.7(3) . . ?
O9 Cl2 O10 111.3(3) . . ?
O11 Cl2 O10 110.5(3) . . ?
O9 Cl2 O12 107.3(4) . . ?
O11 Cl2 O12 107.5(3) . . ?
O10 Cl2 O12 108.4(3) . . ?
O8A Cl1A O7A 109.8(2) . . ?
O8A Cl1A O5A 109.9(2) . . ?
O7A Cl1A O5A 110.2(2) . . ?
O8A Cl1A O6A 109.1(2) . . ?
O7A Cl1A O6A 108.9(2) . . ?
O5A Cl1A O6A 109.0(2) . . ?
O11A Cl2A O12A 108.2(14) . . ?
O11A Cl2A O9A 116.8(15) . . ?
O12A Cl2A O9A 106.5(9) . . ?
O11A Cl2A O10A 109.9(13) . . ?
O12A Cl2A O10A 105.0(9) . . ?
O9A Cl2A O10A 109.7(10) . . ?
Cl2B O10A Cl2A 25.9(3) . . ?
O11B Cl2B O10A 118.7(15) . . ?
O11B Cl2B O12B 101.8(17) . . ?
O10A Cl2B O12B 102.4(10) . . ?
O11B Cl2B O9B 114.4(16) . . ?
O10A Cl2B O9B 113.8(12) . . ?
O12B Cl2B O9B 102.5(14) . . ?
C67 O13 C66 109.6(7) . . ?
C65 C66 O13 102.2(8) . . ?
C65 C66 H66A 111.3 . . ?
O13 C66 H66A 111.3 . . ?
C65 C66 H66B 111.3 . . ?
O13 C66 H66B 111.3 . . ?
H66A C66 H66B 109.2 . . ?
O13 C67 C68 105.8(10) . . ?
O13 C67 H67A 110.6 . . ?
C68 C67 H67A 110.6 . . ?
O13 C67 H67B 110.6 . . ?
C68 C67 H67B 110.6 . . ?
H67A C67 H67B 108.7 . . ?
C71 O14 C70 114.3(11) . . ?
C70 C69 H69A 109.5 . . ?
C70 C69 H69B 109.5 . . ?
H69A C69 H69B 109.5 . . ?
C70 C69 H69C 109.5 . . ?
H69A C69 H69C 109.5 . . ?
H69B C69 H69C 109.5 . . ?
C69 C70 O14 112.0(14) . . ?
C69 C70 H70A 109.2 . . ?
O14 C70 H70A 109.2 . . ?
C69 C70 H70B 109.2 . . ?
O14 C70 H70B 109.2 . . ?
H70A C70 H70B 107.9 . . ?
O14 C71 C72 109.7(13) . . ?
O14 C71 H71A 109.7 . . ?
C72 C71 H71A 109.7 . . ?
O14 C71 H71B 109.7 . . ?
C72 C71 H71B 109.7 . . ?
H71A C71 H71B 108.2 . . ?
C71 C72 H72A 109.5 . . ?
C71 C72 H72B 109.5 . . ?
H72A C72 H72B 109.5 . . ?
C71 C72 H72C 109.5 . . ?
H72A C72 H72C 109.5 . . ?
H72B C72 H72C 109.5 . . ?
N11 C73 C74 178.4(8) . . ?
C73 C74 H74A 109.5 . . ?
C73 C74 H74B 109.5 . . ?
H74A C74 H74B 109.5 . . ?
C73 C74 H74C 109.5 . . ?
H74A C74 H74C 109.5 . . ?
H74B C74 H74C 109.5 . . ?
N12 C75 C76 173(2) . . ?

loop_
_geom_bond_atom_site_label_1
_geom_bond_atom_site_label_2
_geom_bond_distance
_geom_bond_site_symmetry_2
_geom_bond_publ_flag
Mn1 O4 2.142(3) . ?
Mn1 O1 2.143(3) . ?
Mn1 O2 2.269(4) . ?
Mn1 N3 2.277(4) . ?
Mn1 N1 2.308(4) . ?
Mn1 N2 2.394(4) . ?
Mn2 O2 2.129(3) . ?
Mn2 O3 2.144(4) . ?
Mn2 O4 2.252(4) . ?
Mn2 N8 2.291(4) . ?
Mn2 N6 2.297(4) . ?
Mn2 N7 2.399(4) . ?
O1 C31 1.263(6) . ?
O2 N5 1.378(5) . ?
O3 C63 1.261(6) . ?
O4 N10 1.386(5) . ?
N1 C1 1.337(6) . ?
N1 C5 1.349(6) . ?
N2 C7 1.478(7) . ?
N2 C6 1.483(6) . ?
N2 C19 1.495(7) . ?
N3 C8 1.340(7) . ?
N3 C12 1.359(7) . ?
N4 C24 1.343(7) . ?
N4 C20 1.353(7) . ?
N5 C31 1.313(7) . ?
N5 H5 0.8800 . ?
N6 C37 1.342(6) . ?
N6 C33 1.353(6) . ?
N7 C39 1.476(6) . ?
N7 C38 1.477(6) . ?
N7 C51 1.493(6) . ?
N8 C40 1.343(7) . ?
N8 C44 1.345(7) . ?
N9 C52 1.347(6) . ?
N9 C56 1.351(7) . ?
N10 C63 1.307(6) . ?
N10 H10N 0.8800 . ?
C1 C2 1.388(7) . ?
C1 H1 0.9500 . ?
C2 C3 1.377(8) . ?
C2 H2 0.9500 . ?
C3 C4 1.387(8) . ?
C3 H3 0.9500 . ?
C4 C5 1.387(7) . ?
C4 H4 0.9500 . ?
C5 C6 1.507(7) . ?
C6 H6A 0.9900 . ?
C6 H6B 0.9900 . ?
C7 C8 1.511(8) . ?
C7 H7A 0.9900 . ?
C7 H7B 0.9900 . ?
C8 C9 1.400(8) . ?
C9 C10 1.369(9) . ?
C9 H9 0.9500 . ?
C10 C11 1.377(8) . ?
C10 H10 0.9500 . ?
C11 C12 1.388(7) . ?
C11 H11 0.9500 . ?
C12 C13 1.486(8) . ?
C13 C14 1.395(8) . ?
C13 C18 1.399(7) . ?
C14 C15 1.384(8) . ?
C14 H14 0.9500 . ?
C15 C16 1.374(8) . ?
C15 H15 0.9500 . ?
C16 C17 1.384(8) . ?
C16 H16 0.9500 . ?
C17 C18 1.389(7) . ?
C17 H17 0.9500 . ?
C18 H18 0.9500 . ?
C19 C20 1.497(8) . ?
C19 H19A 0.9900 . ?
C19 H19B 0.9900 . ?
C20 C21 1.376(8) . ?
C21 C22 1.384(9) . ?
C21 H21 0.9500 . ?
C22 C23 1.377(9) . ?
C22 H22 0.9500 . ?
C23 C24 1.408(8) . ?
C23 H23 0.9500 . ?
C24 C25 1.488(8) . ?
C25 C30 1.393(8) . ?
C25 C26 1.401(8) . ?
C26 C27 1.365(9) . ?
C26 H26 0.9500 . ?
C27 C28 1.374(10) . ?
C27 H27 0.9500 . ?
C28 C29 1.407(9) . ?
C28 H28 0.9500 . ?
C29 C30 1.385(8) . ?
C29 H29 0.9500 . ?
C30 H30 0.9500 . ?
C31 C32 1.491(7) . ?
C32 H32A 0.9800 . ?
C32 H32B 0.9800 . ?
C32 H32C 0.9800 . ?
C33 C34 1.377(7) . ?
C33 H33 0.9500 . ?
C34 C35 1.371(8) . ?
C34 H34 0.9500 . ?
C35 C36 1.381(7) . ?
C35 H35 0.9500 . ?
C36 C37 1.390(7) . ?
C36 H36 0.9500 . ?
C37 C38 1.503(7) . ?
C38 H38A 0.9900 . ?
C38 H38B 0.9900 . ?
C39 C40 1.512(8) . ?
C39 H39A 0.9900 . ?
C39 H39B 0.9900 . ?
C40 C41 1.397(7) . ?
C41 C42 1.369(9) . ?
C41 H41 0.9500 . ?
C42 C43 1.382(8) . ?
C42 H42 0.9500 . ?
C43 C44 1.392(7) . ?
C43 H43 0.9500 . ?
C44 C45 1.482(8) . ?
C45 C50 1.382(7) . ?
C45 C46 1.392(8) . ?
C46 C47 1.397(8) . ?
C46 H46 0.9500 . ?
C47 C48 1.385(8) . ?
C47 H47 0.9500 . ?
C48 C49 1.387(8) . ?
C48 H48 0.9500 . ?
C49 C50 1.387(8) . ?
C49 H49 0.9500 . ?
C50 H50 0.9500 . ?
C51 C52 1.498(7) . ?
C51 H51A 0.9900 . ?
C51 H51B 0.9900 . ?
C52 C53 1.391(7) . ?
C53 C54 1.381(8) . ?
C53 H53 0.9500 . ?
C54 C55 1.380(8) . ?
C54 H54 0.9500 . ?
C55 C56 1.402(8) . ?
C55 H55 0.9500 . ?
C56 C57 1.495(7) . ?
C57 C62 1.384(8) . ?
C57 C58 1.397(8) . ?
C58 C59 1.386(8) . ?
C58 H58 0.9500 . ?
C59 C60 1.382(9) . ?
C59 H59 0.9500 . ?
C60 C61 1.377(9) . ?
C60 H60 0.9500 . ?
C61 C62 1.388(8) . ?
C61 H61 0.9500 . ?
C62 H62 0.9500 . ?
C63 C64 1.501(7) . ?
C64 H64A 0.9800 . ?
C64 H64B 0.9800 . ?
C64 H64C 0.9800 . ?
Mn3 O4A 2.127(3) . ?
Mn3 O1A 2.151(4) . ?
Mn3 O2A 2.233(3) . ?
Mn3 N1A 2.287(4) . ?
Mn3 N3A 2.295(4) . ?
Mn3 N2A 2.422(4) . ?
Mn4 O2A 2.137(3) . ?
Mn4 O3A 2.149(3) . ?
Mn4 N8A 2.263(4) . ?
Mn4 O4A 2.266(3) . ?
Mn4 N6A 2.280(4) . ?
Mn4 N7A 2.394(4) . ?
O1A C31A 1.272(6) . ?
O2A N5A 1.384(5) . ?
O3A C63A 1.266(6) . ?
O4A N10A 1.383(5) . ?
N1A C5A 1.340(7) . ?
N1A C1A 1.345(6) . ?
N2A C7A 1.469(6) . ?
N2A C6A 1.469(6) . ?
N2A C19A 1.491(6) . ?
N3A C8A 1.347(6) . ?
N3A C12A 1.362(6) . ?
N4A C20A 1.345(6) . ?
N4A C24A 1.353(7) . ?
N5A C31A 1.310(6) . ?
N5A H5A 0.8800 . ?
N6A C37A 1.354(6) . ?
N6A C33A 1.356(6) . ?
N7A C39A 1.476(6) . ?
N7A C38A 1.490(6) . ?
N7A C51A 1.499(6) . ?
N8A C40A 1.344(6) . ?
N8A C44A 1.369(6) . ?
N9A C56A 1.343(6) . ?
N9A C52A 1.351(6) . ?
N10A C63A 1.306(7) . ?
N10A H10B 0.8800 . ?
C1A C2A 1.391(7) . ?
C1A H1A 0.9500 . ?
C2A C3A 1.374(8) . ?
C2A H2A 0.9500 . ?
C3A C4A 1.378(8) . ?
C3A H3A 0.9500 . ?
C4A C5A 1.382(7) . ?
C4A H4A 0.9500 . ?
C5A C6A 1.502(7) . ?
C6A H6A1 0.9900 . ?
C6A H6A2 0.9900 . ?
C7A C8A 1.507(7) . ?
C7A H7A1 0.9900 . ?
C7A H7A2 0.9900 . ?
C8A C9A 1.387(7) . ?
C9A C10A 1.388(7) . ?
C9A H9A 0.9500 . ?
C10A C11A 1.378(7) . ?
C10A H10A 0.9500 . ?
C11A C12A 1.402(7) . ?
C11A H11A 0.9500 . ?
C12A C13A 1.474(7) . ?
C13A C18A 1.390(7) . ?
C13A C14A 1.407(7) . ?
C14A C15A 1.386(7) . ?
C14A H14A 0.9500 . ?
C15A C16A 1.383(8) . ?
C15A H15A 0.9500 . ?
C16A C17A 1.385(8) . ?
C16A H16A 0.9500 . ?
C17A C18A 1.389(7) . ?
C17A H17A 0.9500 . ?
C18A H18A 0.9500 . ?
C19A C20A 1.515(7) . ?
C19A H19C 0.9900 . ?
C19A H19D 0.9900 . ?
C20A C21A 1.394(7) . ?
C21A C22A 1.373(7) . ?
C21A H21A 0.9500 . ?
C22A C23A 1.375(8) . ?
C22A H22A 0.9500 . ?
C23A C24A 1.398(7) . ?
C23A H23A 0.9500 . ?
C24A C25A 1.491(7) . ?
C25A C26A 1.388(8) . ?
C25A C30A 1.391(7) . ?
C26A C27A 1.386(8) . ?
C26A H26A 0.9500 . ?
C27A C28A 1.386(9) . ?
C27A H27A 0.9500 . ?
C28A C29A 1.387(9) . ?
C28A H28A 0.9500 . ?
C29A C30A 1.397(8) . ?
C29A H29A 0.9500 . ?
C30A H30A 0.9500 . ?
C31A C32A 1.480(7) . ?
C32A H32D 0.9800 . ?
C32A H32E 0.9800 . ?
C32A H32F 0.9800 . ?
C33A C34A 1.389(7) . ?
C33A H33A 0.9500 . ?
C34A C35A 1.375(7) . ?
C34A H34A 0.9500 . ?
C35A C36A 1.383(7) . ?
C35A H35A 0.9500 . ?
C36A C37A 1.385(7) . ?
C36A H36A 0.9500 . ?
C37A C38A 1.497(7) . ?
C38A H38C 0.9900 . ?
C38A H38D 0.9900 . ?
C39A C40A 1.509(7) . ?
C39A H39C 0.9900 . ?
C39A H39D 0.9900 . ?
C40A C41A 1.388(7) . ?
C41A C42A 1.376(8) . ?
C41A H41A 0.9500 . ?
C42A C43A 1.391(7) . ?
C42A H42A 0.9500 . ?
C43A C44A 1.390(7) . ?
C43A H43A 0.9500 . ?
C44A C45A 1.479(7) . ?
C45A C50A 1.393(7) . ?
C45A C46A 1.401(7) . ?
C46A C47A 1.380(7) . ?
C46A H46A 0.9500 . ?
C47A C48A 1.385(8) . ?
C47A H47A 0.9500 . ?
C48A C49A 1.384(8) . ?
C48A H48A 0.9500 . ?
C49A C50A 1.402(7) . ?
C49A H49A 0.9500 . ?
C50A H50A 0.9500 . ?
C51A C52A 1.507(7) . ?
C51A H51C 0.9900 . ?
C51A H51D 0.9900 . ?
C52A C53A 1.384(7) . ?
C53A C54A 1.381(8) . ?
C53A H53A 0.9500 . ?
C54A C55A 1.373(8) . ?
C54A H54A 0.9500 . ?
C55A C56A 1.398(7) . ?
C55A H55A 0.9500 . ?
C56A C57A 1.484(7) . ?
C57A C62A 1.380(8) . ?
C57A C58A 1.396(7) . ?
C58A C59A 1.380(7) . ?
C58A H58A 0.9500 . ?
C59A C60A 1.383(8) . ?
C59A H59A 0.9500 . ?
C60A C61A 1.387(8) . ?
C60A H60A 0.9500 . ?
C61A C62A 1.382(8) . ?
C61A H61A 0.9500 . ?
C62A H62A 0.9500 . ?
C63A C64A 1.494(7) . ?
C64A H64D 0.9800 . ?
C64A H64E 0.9800 . ?
C64A H64F 0.9800 . ?
Cl1 O6 1.341(5) . ?
Cl1 O5 1.368(6) . ?
Cl1 O7 1.423(5) . ?
Cl1 O8 1.455(7) . ?
Cl2 O9 1.407(5) . ?
Cl2 O11 1.415(4) . ?
Cl2 O10 1.435(4) . ?
Cl2 O12 1.474(5) . ?
Cl1A O8A 1.435(4) . ?
Cl1A O7A 1.435(4) . ?
Cl1A O5A 1.437(4) . ?
Cl1A O6A 1.455(3) . ?
Cl2A O11A 1.351(19) . ?
Cl2A O12A 1.372(13) . ?
Cl2A O9A 1.394(17) . ?
Cl2A O10A 1.398(8) . ?
O10A Cl2B 1.375(8) . ?
Cl2B O11B 1.37(2) . ?
Cl2B O12B 1.412(19) . ?
Cl2B O9B 1.43(2) . ?
O13 C67 1.438(11) . ?
O13 C66 1.645(12) . ?
C65 C66 1.527(12) . ?
C65 H65A 0.9800 . ?
C65 H65B 0.9800 . ?
C65 H65C 0.9800 . ?
C66 H66A 0.9900 . ?
C66 H66B 0.9900 . ?
C67 C68 1.502(16) . ?
C67 H67A 0.9900 . ?
C67 H67B 0.9900 . ?
C68 H68A 0.9800 . ?
C68 H68B 0.9800 . ?
C68 H68C 0.9800 . ?
O14 C71 1.382(14) . ?
O14 C70 1.543(16) . ?
C69 C70 1.520(19) . ?
C69 H69A 0.9800 . ?
C69 H69B 0.9800 . ?
C69 H69C 0.9800 . ?
C70 H70A 0.9900 . ?
C70 H70B 0.9900 . ?
C71 C72 1.474(18) . ?
C71 H71A 0.9900 . ?
C71 H71B 0.9900 . ?
C72 H72A 0.9800 . ?
C72 H72B 0.9800 . ?
C72 H72C 0.9800 . ?
N11 C73 1.131(8) . ?
C73 C74 1.465(9) . ?
C74 H74A 0.9800 . ?
C74 H74B 0.9800 . ?
C74 H74C 0.9800 . ?
N12 C75 1.132(16) . ?
C75 C76 1.466(17) . ?
C76 H76A 0.9800 . ?
C76 H76B 0.9800 . ?
C76 H76C 0.9800 . ?

loop_
_geom_hbond_atom_site_label_D
_geom_hbond_atom_site_label_H
_geom_hbond_atom_site_label_A
_geom_hbond_distance_DH
_geom_hbond_distance_HA
_geom_hbond_distance_DA
_geom_hbond_angle_DHA
_geom_hbond_site_symmetry_A
N5 H5 O9 0.88 2.15 3.027(7) 174.5 2_665
N5A H5A N9A 0.88 2.27 3.008(6) 141.5 .
N10 H10N N4 0.88 2.28 3.009(6) 139.8 .
N10A H10B O6A 0.88 2.14 3.012(5) 171.3 2_666

loop_
_geom_torsion_atom_site_label_1
_geom_torsion_atom_site_label_2
_geom_torsion_atom_site_label_3
_geom_torsion_atom_site_label_4
_geom_torsion
_geom_torsion_site_symmetry_1
_geom_torsion_site_symmetry_2
_geom_torsion_site_symmetry_3
_geom_torsion_site_symmetry_4
_geom_torsion_publ_flag
O4 Mn1 O1 C31 89.6(3) . . . . ?
O2 Mn1 O1 C31 14.5(3) . . . . ?
N3 Mn1 O1 C31 -42.1(4) . . . . ?
N1 Mn1 O1 C31 -140.0(3) . . . . ?
N2 Mn1 O1 C31 176.6(3) . . . . ?
O3 Mn2 O2 N5 39.3(3) . . . . ?
O4 Mn2 O2 N5 110.4(3) . . . . ?
N8 Mn2 O2 N5 -178.1(3) . . . . ?
N6 Mn2 O2 N5 -49.3(3) . . . . ?
N7 Mn2 O2 N5 -112.7(3) . . . . ?
O3 Mn2 O2 Mn1 -76.52(15) . . . . ?
O4 Mn2 O2 Mn1 -5.38(12) . . . . ?
N8 Mn2 O2 Mn1 66.14(19) . . . . ?
N6 Mn2 O2 Mn1 -165.06(14) . . . . ?
N7 Mn2 O2 Mn1 131.48(15) . . . . ?
O4 Mn1 O2 N5 -112.9(3) . . . . ?
O1 Mn1 O2 N5 -12.2(2) . . . . ?
N3 Mn1 O2 N5 131.7(3) . . . . ?
N1 Mn1 O2 N5 37.0(4) . . . . ?
N2 Mn1 O2 N5 -177.7(3) . . . . ?
O4 Mn1 O2 Mn2 5.67(13) . . . . ?
O1 Mn1 O2 Mn2 106.43(15) . . . . ?
N3 Mn1 O2 Mn2 -109.68(16) . . . . ?
N1 Mn1 O2 Mn2 155.6(2) . . . . ?
N2 Mn1 O2 Mn2 -59.1(2) . . . . ?
O2 Mn2 O3 C63 84.0(3) . . . . ?
O4 Mn2 O3 C63 9.3(3) . . . . ?
N8 Mn2 O3 C63 -52.5(4) . . . . ?
N6 Mn2 O3 C63 -153.5(3) . . . . ?
N7 Mn2 O3 C63 -179.9(3) . . . . ?
O1 Mn1 O4 N10 39.2(3) . . . . ?
O2 Mn1 O4 N10 110.4(3) . . . . ?
N3 Mn1 O4 N10 -175.0(3) . . . . ?
N1 Mn1 O4 N10 -47.7(3) . . . . ?
N2 Mn1 O4 N10 -107.4(3) . . . . ?
O1 Mn1 O4 Mn2 -76.50(15) . . . . ?
O2 Mn1 O4 Mn2 -5.36(12) . . . . ?
N3 Mn1 O4 Mn2 69.24(17) . . . . ?
N1 Mn1 O4 Mn2 -163.43(15) . . . . ?
N2 Mn1 O4 Mn2 136.90(16) . . . . ?
O2 Mn2 O4 N10 -113.0(3) . . . . ?
O3 Mn2 O4 N10 -8.7(2) . . . . ?
N8 Mn2 O4 N10 126.4(3) . . . . ?
N6 Mn2 O4 N10 29.3(4) . . . . ?
N7 Mn2 O4 N10 177.2(2) . . . . ?
O2 Mn2 O4 Mn1 5.70(13) . . . . ?
O3 Mn2 O4 Mn1 109.98(15) . . . . ?
N8 Mn2 O4 Mn1 -114.87(15) . . . . ?
N6 Mn2 O4 Mn1 148.0(2) . . . . ?
N7 Mn2 O4 Mn1 -64.1(2) . . . . ?
O4 Mn1 N1 C1 97.8(4) . . . . ?
O1 Mn1 N1 C1 4.9(4) . . . . ?
O2 Mn1 N1 C1 -41.9(5) . . . . ?
N3 Mn1 N1 C1 -130.6(4) . . . . ?
N2 Mn1 N1 C1 161.7(4) . . . . ?
O4 Mn1 N1 C5 -72.7(4) . . . . ?
O1 Mn1 N1 C5 -165.6(4) . . . . ?
O2 Mn1 N1 C5 147.6(3) . . . . ?
N3 Mn1 N1 C5 58.9(4) . . . . ?
N2 Mn1 N1 C5 -8.8(4) . . . . ?
O4 Mn1 N2 C7 -79.5(3) . . . . ?
O1 Mn1 N2 C7 -170.5(3) . . . . ?
O2 Mn1 N2 C7 -16.5(4) . . . . ?
N3 Mn1 N2 C7 36.6(3) . . . . ?
N1 Mn1 N2 C7 143.8(3) . . . . ?
O4 Mn1 N2 C6 164.6(4) . . . . ?
O1 Mn1 N2 C6 73.5(4) . . . . ?
O2 Mn1 N2 C6 -132.5(3) . . . . ?
N3 Mn1 N2 C6 -79.3(3) . . . . ?
N1 Mn1 N2 C6 27.9(3) . . . . ?
O4 Mn1 N2 C19 38.4(4) . . . . ?
O1 Mn1 N2 C19 -52.7(5) . . . . ?
O2 Mn1 N2 C19 101.3(4) . . . . ?
N3 Mn1 N2 C19 154.5(4) . . . . ?
N1 Mn1 N2 C19 -98.4(4) . . . . ?
O4 Mn1 N3 C8 47.6(4) . . . . ?
O1 Mn1 N3 C8 174.2(3) . . . . ?
O2 Mn1 N3 C8 120.2(3) . . . . ?
N1 Mn1 N3 C8 -94.7(3) . . . . ?
N2 Mn1 N3 C8 -26.8(3) . . . . ?
O4 Mn1 N3 C12 -118.9(4) . . . . ?
O1 Mn1 N3 C12 7.8(5) . . . . ?
O2 Mn1 N3 C12 -46.2(4) . . . . ?
N1 Mn1 N3 C12 98.9(4) . . . . ?
N2 Mn1 N3 C12 166.8(4) . . . . ?
Mn2 O2 N5 C31 -101.6(4) . . . . ?
Mn1 O2 N5 C31 10.0(5) . . . . ?
O2 Mn2 N6 C37 -84.1(4) . . . . ?
O3 Mn2 N6 C37 178.1(4) . . . . ?
O4 Mn2 N6 C37 141.5(3) . . . . ?
N8 Mn2 N6 C37 50.4(4) . . . . ?
N7 Mn2 N6 C37 -14.6(3) . . . . ?
O2 Mn2 N6 C33 92.7(4) . . . . ?
O3 Mn2 N6 C33 -5.0(4) . . . . ?
O4 Mn2 N6 C33 -41.6(5) . . . . ?
N8 Mn2 N6 C33 -132.7(4) . . . . ?
N7 Mn2 N6 C33 162.3(4) . . . . ?
O2 Mn2 N7 C39 -83.6(3) . . . . ?
O3 Mn2 N7 C39 176.2(3) . . . . ?
O4 Mn2 N7 C39 -16.1(4) . . . . ?
N8 Mn2 N7 C39 37.5(3) . . . . ?
N6 Mn2 N7 C39 148.5(3) . . . . ?
O2 Mn2 N7 C38 159.5(3) . . . . ?
O3 Mn2 N7 C38 59.3(4) . . . . ?
O4 Mn2 N7 C38 -132.9(3) . . . . ?
N8 Mn2 N7 C38 -79.4(3) . . . . ?
N6 Mn2 N7 C38 31.6(3) . . . . ?
O2 Mn2 N7 C51 38.5(3) . . . . ?
O3 Mn2 N7 C51 -61.6(4) . . . . ?
O4 Mn2 N7 C51 106.1(3) . . . . ?
N8 Mn2 N7 C51 159.7(3) . . . . ?
N6 Mn2 N7 C51 -89.3(3) . . . . ?
O2 Mn2 N8 C40 43.7(4) . . . . ?
O3 Mn2 N8 C40 174.3(3) . . . . ?
O4 Mn2 N8 C40 114.7(3) . . . . ?
N6 Mn2 N8 C40 -94.3(4) . . . . ?
N7 Mn2 N8 C40 -28.9(3) . . . . ?
O2 Mn2 N8 C44 -120.9(4) . . . . ?
O3 Mn2 N8 C44 9.7(4) . . . . ?
O4 Mn2 N8 C44 -49.9(4) . . . . ?
N6 Mn2 N8 C44 101.1(4) . . . . ?
N7 Mn2 N8 C44 166.5(4) . . . . ?
Mn1 O4 N10 C63 -103.4(4) . . . . ?
Mn2 O4 N10 C63 8.2(4) . . . . ?
C5 N1 C1 C2 0.9(7) . . . . ?
Mn1 N1 C1 C2 -169.5(4) . . . . ?
N1 C1 C2 C3 0.6(8) . . . . ?
C1 C2 C3 C4 -0.8(8) . . . . ?
C2 C3 C4 C5 -0.3(8) . . . . ?
C1 N1 C5 C4 -2.1(7) . . . . ?
Mn1 N1 C5 C4 168.9(4) . . . . ?
C1 N1 C5 C6 176.1(4) . . . . ?
Mn1 N1 C5 C6 -12.8(6) . . . . ?
C3 C4 C5 N1 1.9(8) . . . . ?
C3 C4 C5 C6 -176.3(5) . . . . ?
C7 N2 C6 C5 -155.3(5) . . . . ?
C19 N2 C6 C5 86.4(5) . . . . ?
Mn1 N2 C6 C5 -43.9(5) . . . . ?
N1 C5 C6 N2 39.8(7) . . . . ?
C4 C5 C6 N2 -142.0(5) . . . . ?
C6 N2 C7 C8 69.3(5) . . . . ?
C19 N2 C7 C8 -169.7(4) . . . . ?
Mn1 N2 C7 C8 -44.2(4) . . . . ?
C12 N3 C8 C9 1.1(7) . . . . ?
Mn1 N3 C8 C9 -166.2(4) . . . . ?
C12 N3 C8 C7 178.1(4) . . . . ?
Mn1 N3 C8 C7 10.8(6) . . . . ?
N2 C7 C8 N3 25.4(6) . . . . ?
N2 C7 C8 C9 -157.4(4) . . . . ?
N3 C8 C9 C10 1.5(8) . . . . ?
C7 C8 C9 C10 -175.5(5) . . . . ?
C8 C9 C10 C11 -1.8(8) . . . . ?
C9 C10 C11 C12 -0.3(8) . . . . ?
C8 N3 C12 C11 -3.3(7) . . . . ?
Mn1 N3 C12 C11 162.6(4) . . . . ?
C8 N3 C12 C13 174.1(4) . . . . ?
Mn1 N3 C12 C13 -20.0(6) . . . . ?
C10 C11 C12 N3 3.0(7) . . . . ?
C10 C11 C12 C13 -174.4(5) . . . . ?
N3 C12 C13 C14 143.6(5) . . . . ?
C11 C12 C13 C14 -39.0(7) . . . . ?
N3 C12 C13 C18 -36.4(6) . . . . ?
C11 C12 C13 C18 141.0(5) . . . . ?
C18 C13 C14 C15 0.1(7) . . . . ?
C12 C13 C14 C15 -179.9(5) . . . . ?
C13 C14 C15 C16 1.3(8) . . . . ?
C14 C15 C16 C17 -1.5(8) . . . . ?
C15 C16 C17 C18 0.2(8) . . . . ?
C16 C17 C18 C13 1.3(8) . . . . ?
C14 C13 C18 C17 -1.4(7) . . . . ?
C12 C13 C18 C17 178.6(4) . . . . ?
C7 N2 C19 C20 -171.9(4) . . . . ?
C6 N2 C19 C20 -51.7(6) . . . . ?
Mn1 N2 C19 C20 72.2(5) . . . . ?
C24 N4 C20 C21 -0.6(8) . . . . ?
C24 N4 C20 C19 -179.6(5) . . . . ?
N2 C19 C20 N4 -75.0(6) . . . . ?
N2 C19 C20 C21 106.0(6) . . . . ?
N4 C20 C21 C22 -0.9(9) . . . . ?
C19 C20 C21 C22 178.1(5) . . . . ?
C20 C21 C22 C23 1.4(10) . . . . ?
C21 C22 C23 C24 -0.4(9) . . . . ?
C20 N4 C24 C23 1.6(8) . . . . ?
C20 N4 C24 C25 -175.9(5) . . . . ?
C22 C23 C24 N4 -1.1(9) . . . . ?
C22 C23 C24 C25 176.3(5) . . . . ?
N4 C24 C25 C30 33.3(7) . . . . ?
C23 C24 C25 C30 -144.2(5) . . . . ?
N4 C24 C25 C26 -147.4(5) . . . . ?
C23 C24 C25 C26 35.1(8) . . . . ?
C30 C25 C26 C27 0.6(8) . . . . ?
C24 C25 C26 C27 -178.7(5) . . . . ?
C25 C26 C27 C28 -0.5(9) . . . . ?
C26 C27 C28 C29 1.2(10) . . . . ?
C27 C28 C29 C30 -2.0(9) . . . . ?
C28 C29 C30 C25 2.1(8) . . . . ?
C26 C25 C30 C29 -1.3(8) . . . . ?
C24 C25 C30 C29 178.0(5) . . . . ?
Mn1 O1 C31 N5 -14.8(6) . . . . ?
Mn1 O1 C31 C32 165.9(4) . . . . ?
O2 N5 C31 O1 2.4(7) . . . . ?
O2 N5 C31 C32 -178.2(4) . . . . ?
C37 N6 C33 C34 -0.6(7) . . . . ?
Mn2 N6 C33 C34 -177.5(4) . . . . ?
N6 C33 C34 C35 0.7(8) . . . . ?
C33 C34 C35 C36 0.0(8) . . . . ?
C34 C35 C36 C37 -0.7(8) . . . . ?
C33 N6 C37 C36 -0.2(7) . . . . ?
Mn2 N6 C37 C36 176.9(4) . . . . ?
C33 N6 C37 C38 176.8(4) . . . . ?
Mn2 N6 C37 C38 -6.1(6) . . . . ?
C35 C36 C37 N6 0.9(8) . . . . ?
C35 C36 C37 C38 -176.0(5) . . . . ?
C39 N7 C38 C37 -158.9(4) . . . . ?
C51 N7 C38 C37 76.2(5) . . . . ?
Mn2 N7 C38 C37 -45.5(5) . . . . ?
N6 C37 C38 N7 36.6(6) . . . . ?
C36 C37 C38 N7 -146.4(5) . . . . ?
C38 N7 C39 C40 71.2(5) . . . . ?
C51 N7 C39 C40 -164.8(4) . . . . ?
Mn2 N7 C39 C40 -42.8(4) . . . . ?
C44 N8 C40 C41 1.9(7) . . . . ?
Mn2 N8 C40 C41 -163.8(4) . . . . ?
C44 N8 C40 C39 -179.5(4) . . . . ?
Mn2 N8 C40 C39 14.8(6) . . . . ?
N7 C39 C40 N8 21.2(6) . . . . ?
N7 C39 C40 C41 -160.1(4) . . . . ?
N8 C40 C41 C42 0.2(8) . . . . ?
C39 C40 C41 C42 -178.4(5) . . . . ?
C40 C41 C42 C43 -0.6(8) . . . . ?
C41 C42 C43 C44 -1.0(8) . . . . ?
C40 N8 C44 C43 -3.6(7) . . . . ?
Mn2 N8 C44 C43 160.4(4) . . . . ?
C40 N8 C44 C45 175.3(4) . . . . ?
Mn2 N8 C44 C45 -20.7(6) . . . . ?
C42 C43 C44 N8 3.2(8) . . . . ?
C42 C43 C44 C45 -175.7(5) . . . . ?
N8 C44 C45 C50 -38.9(6) . . . . ?
C43 C44 C45 C50 140.0(5) . . . . ?
N8 C44 C45 C46 142.3(5) . . . . ?
C43 C44 C45 C46 -38.8(7) . . . . ?
C50 C45 C46 C47 0.9(7) . . . . ?
C44 C45 C46 C47 179.7(5) . . . . ?
C45 C46 C47 C48 -0.6(8) . . . . ?
C46 C47 C48 C49 0.5(8) . . . . ?
C47 C48 C49 C50 -0.8(8) . . . . ?
C46 C45 C50 C49 -1.1(7) . . . . ?
C44 C45 C50 C49 -180.0(4) . . . . ?
C48 C49 C50 C45 1.1(7) . . . . ?
C39 N7 C51 C52 -65.3(5) . . . . ?
C38 N7 C51 C52 58.5(5) . . . . ?
Mn2 N7 C51 C52 176.8(3) . . . . ?
C56 N9 C52 C53 2.2(7) . . . . ?
C56 N9 C52 C51 -178.6(4) . . . . ?
N7 C51 C52 N9 69.6(6) . . . . ?
N7 C51 C52 C53 -111.2(5) . . . . ?
N9 C52 C53 C54 -2.5(8) . . . . ?
C51 C52 C53 C54 178.3(5) . . . . ?
C52 C53 C54 C55 0.5(8) . . . . ?
C53 C54 C55 C56 1.6(8) . . . . ?
C52 N9 C56 C55 0.0(7) . . . . ?
C52 N9 C56 C57 177.8(4) . . . . ?
C54 C55 C56 N9 -1.9(8) . . . . ?
C54 C55 C56 C57 -179.6(5) . . . . ?
N9 C56 C57 C62 162.5(5) . . . . ?
C55 C56 C57 C62 -19.6(8) . . . . ?
N9 C56 C57 C58 -18.4(7) . . . . ?
C55 C56 C57 C58 159.5(5) . . . . ?
C62 C57 C58 C59 0.8(8) . . . . ?
C56 C57 C58 C59 -178.3(5) . . . . ?
C57 C58 C59 C60 -0.2(8) . . . . ?
C58 C59 C60 C61 -0.7(9) . . . . ?
C59 C60 C61 C62 0.9(9) . . . . ?
C58 C57 C62 C61 -0.7(8) . . . . ?
C56 C57 C62 C61 178.5(5) . . . . ?
C60 C61 C62 C57 -0.2(9) . . . . ?
Mn2 O3 C63 N10 -8.4(6) . . . . ?
Mn2 O3 C63 C64 170.2(3) . . . . ?
O4 N10 C63 O3 -0.5(6) . . . . ?
O4 N10 C63 C64 -179.1(4) . . . . ?
O4A Mn3 O1A C31A 84.5(3) . . . . ?
O2A Mn3 O1A C31A 9.0(3) . . . . ?
N1A Mn3 O1A C31A -156.0(3) . . . . ?
N3A Mn3 O1A C31A -53.6(4) . . . . ?
N2A Mn3 O1A C31A 178.5(3) . . . . ?
O3A Mn4 O2A N5A 39.6(3) . . . . ?
N8A Mn4 O2A N5A -173.2(2) . . . . ?
O4A Mn4 O2A N5A 111.0(3) . . . . ?
N6A Mn4 O2A N5A -47.2(3) . . . . ?
N7A Mn4 O2A N5A -105.6(3) . . . . ?
O3A Mn4 O2A Mn3 -76.62(14) . . . . ?
N8A Mn4 O2A Mn3 70.58(16) . . . . ?
O4A Mn4 O2A Mn3 -5.18(12) . . . . ?
N6A Mn4 O2A Mn3 -163.38(14) . . . . ?
N7A Mn4 O2A Mn3 138.20(15) . . . . ?
O4A Mn3 O2A N5A -112.3(2) . . . . ?
O1A Mn3 O2A N5A -8.6(2) . . . . ?
N1A Mn3 O2A N5A 25.5(4) . . . . ?
N3A Mn3 O2A N5A 127.3(3) . . . . ?
N2A Mn3 O2A N5A 178.4(2) . . . . ?
O4A Mn3 O2A Mn4 5.51(12) . . . . ?
O1A Mn3 O2A Mn4 109.19(14) . . . . ?
N1A Mn3 O2A Mn4 143.3(3) . . . . ?
N3A Mn3 O2A Mn4 -114.84(15) . . . . ?
N2A Mn3 O2A Mn4 -63.8(2) . . . . ?
O2A Mn4 O3A C63A 89.1(3) . . . . ?
N8A Mn4 O3A C63A -42.1(4) . . . . ?
O4A Mn4 O3A C63A 13.6(3) . . . . ?
N6A Mn4 O3A C63A -140.3(3) . . . . ?
N7A Mn4 O3A C63A 172.6(3) . . . . ?
O1A Mn3 O4A N10A 38.1(3) . . . . ?
O2A Mn3 O4A N10A 109.4(3) . . . . ?
N1A Mn3 O4A N10A -49.7(3) . . . . ?
N3A Mn3 O4A N10A -177.4(3) . . . . ?
N2A Mn3 O4A N10A -113.1(3) . . . . ?
O1A Mn3 O4A Mn4 -76.50(14) . . . . ?
O2A Mn3 O4A Mn4 -5.18(12) . . . . ?
N1A Mn3 O4A Mn4 -164.26(14) . . . . ?
N3A Mn3 O4A Mn4 68.00(18) . . . . ?
N2A Mn3 O4A Mn4 132.37(14) . . . . ?
O2A Mn4 O4A N10A -111.8(3) . . . . ?
O3A Mn4 O4A N10A -11.4(2) . . . . ?
N8A Mn4 O4A N10A 134.4(3) . . . . ?
N6A Mn4 O4A N10A 38.7(4) . . . . ?
N7A Mn4 O4A N10A -173.7(2) . . . . ?
O2A Mn4 O4A Mn3 5.43(12) . . . . ?
O3A Mn4 O4A Mn3 105.79(14) . . . . ?
N8A Mn4 O4A Mn3 -108.38(15) . . . . ?
N6A Mn4 O4A Mn3 155.95(19) . . . . ?
N7A Mn4 O4A Mn3 -56.5(2) . . . . ?
O4A Mn3 N1A C5A -85.8(4) . . . . ?
O1A Mn3 N1A C5A 176.8(4) . . . . ?
O2A Mn3 N1A C5A 143.9(3) . . . . ?
N3A Mn3 N1A C5A 47.8(4) . . . . ?
N2A Mn3 N1A C5A -15.8(3) . . . . ?
O4A Mn3 N1A C1A 90.9(4) . . . . ?
O1A Mn3 N1A C1A -6.5(4) . . . . ?
O2A Mn3 N1A C1A -39.4(5) . . . . ?
N3A Mn3 N1A C1A -135.5(4) . . . . ?
N2A Mn3 N1A C1A 160.9(4) . . . . ?
O4A Mn3 N2A C7A -84.5(3) . . . . ?
O1A Mn3 N2A C7A 177.2(3) . . . . ?
O2A Mn3 N2A C7A -16.9(3) . . . . ?
N1A Mn3 N2A C7A 150.3(3) . . . . ?
N3A Mn3 N2A C7A 37.4(3) . . . . ?
O4A Mn3 N2A C6A 157.9(3) . . . . ?
O1A Mn3 N2A C6A 59.6(4) . . . . ?
O2A Mn3 N2A C6A -134.4(3) . . . . ?
N1A Mn3 N2A C6A 32.8(3) . . . . ?
N3A Mn3 N2A C6A -80.2(3) . . . . ?
O4A Mn3 N2A C19A 37.8(3) . . . . ?
O1A Mn3 N2A C19A -60.5(4) . . . . ?
O2A Mn3 N2A C19A 105.4(3) . . . . ?
N1A Mn3 N2A C19A -87.4(3) . . . . ?
N3A Mn3 N2A C19A 159.7(3) . . . . ?
O4A Mn3 N3A C8A 43.1(4) . . . . ?
O1A Mn3 N3A C8A 175.3(3) . . . . ?
O2A Mn3 N3A C8A 115.5(3) . . . . ?
N1A Mn3 N3A C8A -92.1(3) . . . . ?
N2A Mn3 N3A C8A -28.4(3) . . . . ?
O4A Mn3 N3A C12A -121.5(3) . . . . ?
O1A Mn3 N3A C12A 10.7(4) . . . . ?
O2A Mn3 N3A C12A -49.2(4) . . . . ?
N1A Mn3 N3A C12A 103.2(4) . . . . ?
N2A Mn3 N3A C12A 167.0(4) . . . . ?
Mn4 O2A N5A C31A -103.0(4) . . . . ?
Mn3 O2A N5A C31A 8.4(4) . . . . ?
O2A Mn4 N6A C37A -66.9(4) . . . . ?
O3A Mn4 N6A C37A -159.6(4) . . . . ?
N8A Mn4 N6A C37A 63.0(4) . . . . ?
O4A Mn4 N6A C37A 152.7(3) . . . . ?
N7A Mn4 N6A C37A -5.4(3) . . . . ?
O2A Mn4 N6A C33A 96.7(4) . . . . ?
O3A Mn4 N6A C33A 4.1(4) . . . . ?
N8A Mn4 N6A C33A -133.4(4) . . . . ?
O4A Mn4 N6A C33A -43.7(5) . . . . ?
N7A Mn4 N6A C33A 158.3(4) . . . . ?
O2A Mn4 N7A C39A -79.4(3) . . . . ?
O3A Mn4 N7A C39A -167.6(3) . . . . ?
N8A Mn4 N7A C39A 36.0(3) . . . . ?
O4A Mn4 N7A C39A -18.5(4) . . . . ?
N6A Mn4 N7A C39A 142.8(3) . . . . ?
O2A Mn4 N7A C38A 164.7(3) . . . . ?
O3A Mn4 N7A C38A 76.4(4) . . . . ?
N8A Mn4 N7A C38A -79.9(3) . . . . ?
O4A Mn4 N7A C38A -134.5(3) . . . . ?
N6A Mn4 N7A C38A 26.9(3) . . . . ?
O2A Mn4 N7A C51A 38.3(3) . . . . ?
O3A Mn4 N7A C51A -49.9(4) . . . . ?
N8A Mn4 N7A C51A 153.7(4) . . . . ?
O4A Mn4 N7A C51A 99.2(4) . . . . ?
N6A Mn4 N7A C51A -99.4(3) . . . . ?
O2A Mn4 N8A C40A 45.9(4) . . . . ?
O3A Mn4 N8A C40A 172.7(3) . . . . ?
O4A Mn4 N8A C40A 119.5(3) . . . . ?
N6A Mn4 N8A C40A -95.7(3) . . . . ?
N7A Mn4 N8A C40A -27.1(3) . . . . ?
O2A Mn4 N8A C44A -118.9(4) . . . . ?
O3A Mn4 N8A C44A 7.9(5) . . . . ?
O4A Mn4 N8A C44A -45.3(4) . . . . ?
N6A Mn4 N8A C44A 99.5(4) . . . . ?
N7A Mn4 N8A C44A 168.1(4) . . . . ?
Mn3 O4A N10A C63A -100.4(4) . . . . ?
Mn4 O4A N10A C63A 9.6(4) . . . . ?
C5A N1A C1A C2A -0.3(7) . . . . ?
Mn3 N1A C1A C2A -177.0(4) . . . . ?
N1A C1A C2A C3A -0.1(8) . . . . ?
C1A C2A C3A C4A 0.2(8) . . . . ?
C2A C3A C4A C5A 0.1(8) . . . . ?
C1A N1A C5A C4A 0.6(7) . . . . ?
Mn3 N1A C5A C4A 177.5(4) . . . . ?
C1A N1A C5A C6A 178.0(4) . . . . ?
Mn3 N1A C5A C6A -5.1(5) . . . . ?
C3A C4A C5A N1A -0.6(8) . . . . ?
C3A C4A C5A C6A -177.8(5) . . . . ?
C7A N2A C6A C5A -159.9(4) . . . . ?
C19A N2A C6A C5A 72.6(5) . . . . ?
Mn3 N2A C6A C5A -47.0(4) . . . . ?
N1A C5A C6A N2A 37.3(6) . . . . ?
C4A C5A C6A N2A -145.3(5) . . . . ?
C6A N2A C7A C8A 69.6(5) . . . . ?
C19A N2A C7A C8A -164.0(4) . . . . ?
Mn3 N2A C7A C8A -43.6(4) . . . . ?
C12A N3A C8A C9A 2.4(7) . . . . ?
Mn3 N3A C8A C9A -163.2(4) . . . . ?
C12A N3A C8A C7A 179.5(4) . . . . ?
Mn3 N3A C8A C7A 13.9(5) . . . . ?
N2A C7A C8A N3A 22.7(6) . . . . ?
N2A C7A C8A C9A -160.0(4) . . . . ?
N3A C8A C9A C10A 0.0(7) . . . . ?
C7A C8A C9A C10A -177.1(4) . . . . ?
C8A C9A C10A C11A -1.9(8) . . . . ?
C9A C10A C11A C12A 1.3(8) . . . . ?
C8A N3A C12A C11A -3.0(7) . . . . ?
Mn3 N3A C12A C11A 161.2(4) . . . . ?
C8A N3A C12A C13A 175.5(4) . . . . ?
Mn3 N3A C12A C13A -20.4(6) . . . . ?
C10A C11A C12A N3A 1.1(7) . . . . ?
C10A C11A C12A C13A -177.2(5) . . . . ?
N3A C12A C13A C18A -35.8(7) . . . . ?
C11A C12A C13A C18A 142.6(5) . . . . ?
N3A C12A C13A C14A 145.9(5) . . . . ?
C11A C12A C13A C14A -35.7(7) . . . . ?
C18A C13A C14A C15A 1.1(7) . . . . ?
C12A C13A C14A C15A 179.5(4) . . . . ?
C13A C14A C15A C16A 0.0(8) . . . . ?
C14A C15A C16A C17A -0.9(8) . . . . ?
C15A C16A C17A C18A 0.7(8) . . . . ?
C16A C17A C18A C13A 0.4(7) . . . . ?
C14A C13A C18A C17A -1.3(7) . . . . ?
C12A C13A C18A C17A -179.6(4) . . . . ?
C7A N2A C19A C20A -64.8(5) . . . . ?
C6A N2A C19A C20A 61.7(5) . . . . ?
Mn3 N2A C19A C20A 178.2(3) . . . . ?
C24A N4A C20A C21A -0.4(7) . . . . ?
C24A N4A C20A C19A 177.5(4) . . . . ?
N2A C19A C20A N4A 69.7(6) . . . . ?
N2A C19A C20A C21A -112.3(5) . . . . ?
N4A C20A C21A C22A 1.5(8) . . . . ?
C19A C20A C21A C22A -176.4(5) . . . . ?
C20A C21A C22A C23A -0.9(8) . . . . ?
C21A C22A C23A C24A -0.5(8) . . . . ?
C20A N4A C24A C23A -1.1(7) . . . . ?
C20A N4A C24A C25A 178.3(4) . . . . ?
C22A C23A C24A N4A 1.6(8) . . . . ?
C22A C23A C24A C25A -177.8(5) . . . . ?
N4A C24A C25A C26A 153.3(5) . . . . ?
C23A C24A C25A C26A -27.3(7) . . . . ?
N4A C24A C25A C30A -26.2(7) . . . . ?
C23A C24A C25A C30A 153.3(5) . . . . ?
C30A C25A C26A C27A 1.7(8) . . . . ?
C24A C25A C26A C27A -177.8(5) . . . . ?
C25A C26A C27A C28A -2.6(9) . . . . ?
C26A C27A C28A C29A 1.4(9) . . . . ?
C27A C28A C29A C30A 0.6(9) . . . . ?
C26A C25A C30A C29A 0.4(8) . . . . ?
C24A C25A C30A C29A 179.8(5) . . . . ?
C28A C29A C30A C25A -1.5(8) . . . . ?
Mn3 O1A C31A N5A -7.8(5) . . . . ?
Mn3 O1A C31A C32A 170.1(3) . . . . ?
O2A N5A C31A O1A -0.9(6) . . . . ?
O2A N5A C31A C32A -178.8(4) . . . . ?
C37A N6A C33A C34A 1.2(7) . . . . ?
Mn4 N6A C33A C34A -162.2(4) . . . . ?
N6A C33A C34A C35A 0.1(7) . . . . ?
C33A C34A C35A C36A -1.6(7) . . . . ?
C34A C35A C36A C37A 1.8(7) . . . . ?
C33A N6A C37A C36A -1.0(7) . . . . ?
Mn4 N6A C37A C36A 163.5(4) . . . . ?
C33A N6A C37A C38A 177.0(4) . . . . ?
Mn4 N6A C37A C38A -18.6(5) . . . . ?
C35A C36A C37A N6A -0.5(7) . . . . ?
C35A C36A C37A C38A -178.4(4) . . . . ?
C39A N7A C38A C37A -155.7(4) . . . . ?
C51A N7A C38A C37A 86.1(5) . . . . ?
Mn4 N7A C38A C37A -44.9(4) . . . . ?
N6A C37A C38A N7A 44.5(6) . . . . ?
C36A C37A C38A N7A -137.6(5) . . . . ?
C38A N7A C39A C40A 69.7(5) . . . . ?
C51A N7A C39A C40A -169.3(4) . . . . ?
Mn4 N7A C39A C40A -43.1(4) . . . . ?
C44A N8A C40A C41A 0.2(7) . . . . ?
Mn4 N8A C40A C41A -165.7(4) . . . . ?
C44A N8A C40A C39A 177.8(4) . . . . ?
Mn4 N8A C40A C39A 11.9(5) . . . . ?
N7A C39A C40A N8A 24.1(6) . . . . ?
N7A C39A C40A C41A -158.3(4) . . . . ?
N8A C40A C41A C42A 3.1(7) . . . . ?
C39A C40A C41A C42A -174.4(4) . . . . ?
C40A C41A C42A C43A -3.4(7) . . . . ?
C41A C42A C43A C44A 0.6(7) . . . . ?
C40A N8A C44A C43A -3.1(6) . . . . ?
Mn4 N8A C44A C43A 161.2(3) . . . . ?
C40A N8A C44A C45A 175.4(4) . . . . ?
Mn4 N8A C44A C45A -20.3(6) . . . . ?
C42A C43A C44A N8A 2.7(7) . . . . ?
C42A C43A C44A C45A -175.7(4) . . . . ?
N8A C44A C45A C50A -38.6(6) . . . . ?
C43A C44A C45A C50A 139.8(5) . . . . ?
N8A C44A C45A C46A 142.1(5) . . . . ?
C43A C44A C45A C46A -39.5(7) . . . . ?
C50A C45A C46A C47A 2.1(7) . . . . ?
C44A C45A C46A C47A -178.6(4) . . . . ?
C45A C46A C47A C48A -1.6(8) . . . . ?
C46A C47A C48A C49A 0.5(8) . . . . ?
C47A C48A C49A C50A 0.1(8) . . . . ?
C46A C45A C50A C49A -1.6(7) . . . . ?
C44A C45A C50A C49A 179.1(4) . . . . ?
C48A C49A C50A C45A 0.5(7) . . . . ?
C39A N7A C51A C52A -170.5(4) . . . . ?
C38A N7A C51A C52A -50.1(5) . . . . ?
Mn4 N7A C51A C52A 73.7(4) . . . . ?
C56A N9A C52A C53A -2.2(7) . . . . ?
C56A N9A C52A C51A 179.2(4) . . . . ?
N7A C51A C52A N9A -74.0(5) . . . . ?
N7A C51A C52A C53A 107.4(5) . . . . ?
N9A C52A C53A C54A 1.7(7) . . . . ?
C51A C52A C53A C54A -179.7(4) . . . . ?
C52A C53A C54A C55A 0.2(8) . . . . ?
C53A C54A C55A C56A -1.5(8) . . . . ?
C52A N9A C56A C55A 0.7(7) . . . . ?
C52A N9A C56A C57A -178.7(4) . . . . ?
C54A C55A C56A N9A 1.1(8) . . . . ?
C54A C55A C56A C57A -179.5(5) . . . . ?
N9A C56A C57A C62A -147.3(5) . . . . ?
C55A C56A C57A C62A 33.3(7) . . . . ?
N9A C56A C57A C58A 32.6(6) . . . . ?
C55A C56A C57A C58A -146.8(5) . . . . ?
C62A C57A C58A C59A -0.3(7) . . . . ?
C56A C57A C58A C59A 179.8(5) . . . . ?
C57A C58A C59A C60A 2.0(8) . . . . ?
C58A C59A C60A C61A -2.9(8) . . . . ?
C59A C60A C61A C62A 2.1(8) . . . . ?
C58A C57A C62A C61A -0.5(8) . . . . ?
C56A C57A C62A C61A 179.4(5) . . . . ?
C60A C61A C62A C57A -0.4(9) . . . . ?
Mn4 O3A C63A N10A -13.6(5) . . . . ?
Mn4 O3A C63A C64A 165.8(4) . . . . ?
O4A N10A C63A O3A 2.0(6) . . . . ?
O4A N10A C63A C64A -177.5(4) . . . . ?
O11A Cl2A O10A Cl2B -51.0(17) . . . . ?
O12A Cl2A O10A Cl2B -167.2(18) . . . . ?
O9A Cl2A O10A Cl2B 78.7(14) . . . . ?
Cl2A O10A Cl2B O11B 46(2) . . . . ?
Cl2A O10A Cl2B O12B 156.7(19) . . . . ?
Cl2A O10A Cl2B O9B -93.5(17) . . . . ?
C67 O13 C66 C65 89.9(10) . . . . ?
C66 O13 C67 C68 164.8(11) . . . . ?
C71 O14 C70 C69 -180.0(17) . . . . ?
C70 O14 C71 C72 168.2(15) . . . . ?
